data_1545742
loop_
_publ_author_name
'Hartlieb, Karel J.'
'Ferris, Daniel P.'
'Holcroft, James M.'
'Kandela, Irawati'
'Stern, Charlotte L.'
'Nassar, Majed S.'
'Botros, Youssry Y.'
'Stoddart, J. Fraser'

_publ_section_title
;
 Encapsulation of Ibuprofen in CD-MOF and Related Bioavailability Studies.
;
_journal_issue 5
_journal_name_full 'Molecular pharmaceutics'
_journal_page_first 1831
_journal_page_last 1839
_journal_paper_doi 10.1021/acs.molpharmaceut.7b00168
_journal_volume 14
_journal_year 2017
_chemical_absolute_configuration syn
_chemical_formula_moiety 'C96 H162 K4 O81, 5(H2 O), Cl'
_chemical_formula_sum 'C96 H172 Cl K4 O86'
_chemical_formula_weight 2894.18
_space_group_crystal_system trigonal
_space_group_IT_number 155
_space_group_name_Hall 'R 3 2"'
_space_group_name_H-M_alt 'R 3 2 :H'
_atom_sites_solution_hydrogens mixed
_atom_sites_solution_primary dual
_audit_creation_date 2016-12-01
_audit_creation_method
;
Olex2 1.2
(compiled 2016.11.30 svn.r3356 for OlexSys, GUI svn.r5269)
;
_cell_angle_alpha 90
_cell_angle_beta 90
_cell_angle_gamma 120
_cell_formula_units_Z 18
_cell_length_a 42.8927(12)
_cell_length_b 42.8927(12)
_cell_length_c 56.6605(17)
_cell_measurement_reflns_used 9628
_cell_measurement_temperature 100(2)
_cell_measurement_theta_max 65.019
_cell_measurement_theta_min 3.337
_cell_volume 90277(4)
_computing_cell_refinement 'SAINT V8.34A (Bruker, 2013)'
_computing_data_collection 'APEX2 V2014.11-0 (Bruker, 2014)'
_computing_data_reduction 'Bruker SAINT'
_computing_molecular_graphics 'Olex2 (Dolomanov et al., 2009)'
_computing_publication_material 'Olex2 (Dolomanov et al., 2009)'
_computing_structure_refinement 'ShelXL (Sheldrick, 2015)'
_computing_structure_solution 'ShelXT (Sheldrick, 2015)'
_diffrn_ambient_temperature 100.02
_diffrn_detector_area_resol_mean 8
_diffrn_measured_fraction_theta_full 0.944
_diffrn_measured_fraction_theta_max 0.999
_diffrn_measurement_device_type 'Bruker Kappa APEX CCD area detector'
_diffrn_measurement_method '\w and \f scans'
_diffrn_radiation_monochromator 'MX optics'
_diffrn_radiation_type CuK\a
_diffrn_radiation_wavelength 1.54178
_diffrn_reflns_av_R_equivalents 0.0584
_diffrn_reflns_av_unetI/netI 0.0357
_diffrn_reflns_Laue_measured_fraction_full 0.944
_diffrn_reflns_Laue_measured_fraction_max 0.999
_diffrn_reflns_limit_h_max 49
_diffrn_reflns_limit_h_min -49
_diffrn_reflns_limit_k_max 50
_diffrn_reflns_limit_k_min -50
_diffrn_reflns_limit_l_max 62
_diffrn_reflns_limit_l_min -66
_diffrn_reflns_number 718035
_diffrn_reflns_point_group_measured_fraction_full 0.943
_diffrn_reflns_point_group_measured_fraction_max 0.998
_diffrn_reflns_theta_full 67.679
_diffrn_reflns_theta_max 65.18
_diffrn_reflns_theta_min 0.78
_diffrn_source microsource
_exptl_absorpt_coefficient_mu 1.570
_exptl_absorpt_correction_T_max 0.7526
_exptl_absorpt_correction_T_min 0.6344
_exptl_absorpt_correction_type multi-scan
_exptl_absorpt_process_details
;
SADABS-2014/5 (Bruker,2014/5) was used for absorption correction.
wR2(int) was 0.0808 before and 0.0600 after correction.
The Ratio of minimum to maximum transmission is 0.8429.
The \l/2 correction factor is Not present.
;
_exptl_crystal_colour colourless
_exptl_crystal_colour_primary colourless
_exptl_crystal_density_diffrn 0.958
_exptl_crystal_description block
_exptl_crystal_F_000 27522
_exptl_crystal_size_max 0.224
_exptl_crystal_size_mid 0.173
_exptl_crystal_size_min 0.144
_refine_diff_density_max 1.815
_refine_diff_density_min -0.695
_refine_diff_density_rms 0.110
_refine_ls_abs_structure_details
;
 Flack x determined using 13453 quotients [(I+)-(I-)]/[(I+)+(I-)]
 (Parsons and Flack (2004), Acta Cryst. A60, s61).
;
_refine_ls_abs_structure_Flack 0.081(4)
_refine_ls_extinction_method none
_refine_ls_goodness_of_fit_ref 1.223
_refine_ls_hydrogen_treatment constr
_refine_ls_matrix_type full
_refine_ls_number_parameters 1768
_refine_ls_number_reflns 34288
_refine_ls_number_restraints 1617
_refine_ls_restrained_S_all 1.280
_refine_ls_R_factor_all 0.1000
_refine_ls_R_factor_gt 0.0928
_refine_ls_shift/su_max 0.001
_refine_ls_shift/su_mean 0.000
_refine_ls_structure_factor_coef Fsqd
_refine_ls_weighting_details 'w=1/[\s^2^(Fo^2^)+(0.2000P)^2^] where P=(Fo^2^+2Fc^2^)/3'
_refine_ls_weighting_scheme calc
_refine_ls_wR_factor_gt 0.2544
_refine_ls_wR_factor_ref 0.2710
_reflns_Friedel_coverage 0.914
_reflns_Friedel_fraction_full 0.941
_reflns_Friedel_fraction_max 0.998
_reflns_number_gt 30706
_reflns_number_total 34288
_reflns_threshold_expression 'I > 2\s(I)'
_cod_data_source_file mp7b00168_si_002.cif
_cod_data_source_block cx0892
_cod_depositor_comments 'Adding full bibliography for 1545742.cif.'
_cod_original_cell_volume 90277(6)
_cod_database_code 1545742
_shelxl_version_number 2013-4
_shelx_space_group_comment
;
The symmetry employed for this shelxl refinement is uniquely defined
by the following loop, which should always be used as a source of
symmetry information in preference to the above space-group names.
They are only intended as comments.
;
_shelx_estimated_absorpt_t_max 0.806
_shelx_estimated_absorpt_t_min 0.720
_olex2_refinement_description
;
1. Fixed Uiso
 At 1.2 times of:
  All C(H) groups, All C(H,H) groups, All C(H,H,H,H) groups
 At 1.5 times of:
  All O(H) groups, All O(H,H) groups
2. Uiso/Uaniso restraints and constraints
Uanis(O4A) \\sim Ueq: with sigma of 0.01 and sigma for terminal atoms of 0.02
3. Rigid body (RIGU) restrains
 All non-hydrogen atoms
 with sigma for 1-2 distances of 0.001 and sigma for 1-3 distances of 0.001
4. Others
 Sof(O14A)=Sof(H14A)=Sof(H18C)=Sof(H18D)=1-FVAR(1)
 Sof(O14)=Sof(H14)=Sof(H18A)=Sof(H18B)=FVAR(1)
 Sof(O4A)=Sof(H4A)=Sof(H6BC)=Sof(H6BD)=1-FVAR(2)
 Sof(O4)=Sof(H4)=Sof(H6AA)=Sof(H6AB)=FVAR(2)
 Sof(K5A)=1-FVAR(3)
 Sof(K5)=FVAR(3)
5.a Everything fixed:
 H2SA, H2SB, H3SA, H3SB
5.b Free rotating group:
 O1S(H1SA,H1SB), O4S(H4SA,H4SB), O5S(H5SA,H5SB), O7S(H7SA,H7SB)
5.c Ternary CH refined with riding coordinates:
 C1(H1A), C2(H2A), C3(H3), C4(H4B), C5(H5), C7(H7A), C8(H8), C9(H9A), C10(H10),
  C11(H11A), C13(H13), C14(H14B), C15(H15), C16(H16A), C17(H17A), C19(H19A),
 C20(H20), C21(H21A), C22(H22A), C23(H23), C25(H25), C26(H26A), C27(H27A),
 C28(H28), C29(H29A), C31(H31A), C32(H32A), C33(H33), C34(H34A), C35(H35),
 C37(H37A), C38(H38), C39(H39A), C40(H40), C41(H41), C43(H43), C44(H44),
 C45(H45), C46(H46), C47(H47), C49(H49A), C50(H50), C51(H51A), C52(H52A),
 C53(H53), C55(H55), C56(H56A), C57(H57A), C58(H58), C59(H59A), C61(H61A),
 C62(H62A), C63(H63), C64(H64A), C65(H65), C67(H67A), C68(H68), C69(H69A),
 C70(H70), C71(H71A), C73(H73), C74(H74A), C75(H75), C76(H76A), C77(H77A),
 C79(H79A), C80(H80), C81(H81), C82(H82), C83(H83), C85(H85), C86(H86),
 C87(H87), C88(H88), C89(H89), C91(H91), C92(H92), C93(H93), C94(H94), C95(H95)
5.d Secondary CH2 refined with riding coordinates:
 C6(H6AA,H6AB), C6(H6BC,H6BD), C12(H12A,H12B), C18(H18A,H18B), C18(H18C,H18D),
 C24(H24A,H24B), C30(H30A,H30B), C36(H36A,H36B), C42(H42A,H42B), C48(H48A,H48B),
  C54(H54A,H54B), C60(H60A,H60B), C66(H66A,H66B), C72(H72A,H72B), C78(H78A,
 H78B), C84(H84A,H84B), C90(H90A,H90B), C96(H96A,H96B)
5.e Tetrahedral OH refined with riding coordinates:
 O4(H4), O4A(H4A), O14A(H14A), O29(H29), O31(H31), O34(H34), O49(H49),
 O62(H62), O69(H69)
5.f Idealised tetrahedral OH refined as rotating group:
 O1(H1), O2(H2), O6(H6), O7(H7), O9(H9), O11(H11), O12(H12), O14(H14),
 O16(H16), O17(H17), O19(H19), O21(H21), O22(H22), O24(H24), O26(H26), O27(H27),
  O32(H32), O36(H36), O37(H37), O39(H39), O41(H41A), O42(H42), O44(H44A),
 O46(H46A), O47(H47A), O51(H51), O52(H52), O54(H54), O56(H56), O57(H57),
 O59(H59), O61(H61), O64(H64), O66(H66), O67(H67), O71(H71), O72(H72), O74(H74),
  O76(H76), O77(H77), O79(H79)
;
_smtbx_masks_special_details
;
The solvent masking procedure as implemented in Olex2 was used to remove the
electronic contribution of solvent molecules from the refinement.  As the exact
solvent content is not known, only the atoms used in the refinement model are
reported in the formula here.


Total solvent accessible volume / cell = 40486.9 Ang^3 [44.8%]
Total electron count / cell = 10076.4
;
_olex2_date_sample_data_collection 2016-11-18
_olex2_date_sample_submission 2016-11-17
_olex2_diffrn_ambient_temperature_device 'Oxford Cryosystems'
_olex2_exptl_crystal_mounting_method 'The crystal was mounted on a MITIGEN holder in Paratone oil'
_olex2_submission_original_sample_id cx0892
_olex2_submission_special_instructions 'No special instructions were received'

loop_
_space_group_symop_id
_space_group_symop_operation_xyz
1 'x, y, z'
2 '-y, x-y, z'
3 '-x+y, -x, z'
4 'y, x, -z'
5 'x-y, -y, -z'
6 '-x, -x+y, -z'
7 'x+2/3, y+1/3, z+1/3'
8 '-y+2/3, x-y+1/3, z+1/3'
9 '-x+y+2/3, -x+1/3, z+1/3'
10 'y+2/3, x+1/3, -z+1/3'
11 'x-y+2/3, -y+1/3, -z+1/3'
12 '-x+2/3, -x+y+1/3, -z+1/3'
13 'x+1/3, y+2/3, z+2/3'
14 '-y+1/3, x-y+2/3, z+2/3'
15 '-x+y+1/3, -x+2/3, z+2/3'
16 'y+1/3, x+2/3, -z+2/3'
17 'x-y+1/3, -y+2/3, -z+2/3'
18 '-x+1/3, -x+y+2/3, -z+2/3'

loop_
_atom_site_label
_atom_site_type_symbol
_atom_site_fract_x
_atom_site_fract_y
_atom_site_fract_z
_atom_site_U_iso_or_equiv
_atom_site_adp_type
_atom_site_occupancy
_atom_site_site_symmetry_order
_atom_site_calc_flag
_atom_site_refinement_flags_posn
_atom_site_refinement_flags_adp
_atom_site_refinement_flags_occupancy
_atom_site_disorder_assembly
_atom_site_disorder_group
O1 O 0.53964(10) 0.39385(13) 0.58431(7) 0.0433(10) Uani 1 1 d . U . . .
H1 H 0.5237 0.3855 0.5738 0.065 Uiso 1 1 calc GR . . . .
O2 O 0.59735(11) 0.46683(13) 0.58013(8) 0.0451(10) Uani 1 1 d . U . . .
H2 H 0.5857 0.4772 0.5768 0.068 Uiso 1 1 calc GR . . . .
O3 O 0.60375(11) 0.38585(13) 0.54487(8) 0.0462(9) Uani 1 1 d . U . . .
O4 O 0.6813(2) 0.4311(3) 0.54095(19) 0.076(3) Uani 0.692(15) 1 d . U . A 1
H4 H 0.6861 0.4504 0.5477 0.114 Uiso 0.692(15) 1 calc R . . A 1
O4A O 0.6453(4) 0.3958(5) 0.5052(4) 0.081(7) Uani 0.308(15) 1 d . U . A 2
H4A H 0.6228 0.3826 0.5052 0.121 Uiso 0.308(15) 1 calc R . . A 2
O5 O 0.64034(10) 0.48342(12) 0.53806(7) 0.0368(8) Uani 1 1 d . U . . .
O6 O 0.65771(16) 0.55212(19) 0.55862(11) 0.0642(13) Uani 1 1 d . U . . .
H6 H 0.6478 0.5345 0.5679 0.096 Uiso 1 1 calc GR . . . .
O7 O 0.6836(2) 0.59557(19) 0.51788(13) 0.0733(15) Uani 1 1 d . U . . .
H7 H 0.6743 0.5996 0.5296 0.110 Uiso 1 1 calc GR . . . .
O8 O 0.70109(10) 0.50947(12) 0.52687(7) 0.0362(8) Uani 1 1 d . U . . .
O9 O 0.75760(12) 0.53934(15) 0.49386(8) 0.0489(11) Uani 1 1 d . U . . .
H9 H 0.7719 0.5421 0.4828 0.073 Uiso 1 1 calc GR . . . .
O10 O 0.69386(14) 0.56274(17) 0.47893(10) 0.0585(11) Uani 1 1 d . U . . .
O11 O 0.73454(17) 0.6381(2) 0.48242(11) 0.0719(14) Uani 1 1 d . U . . .
H11 H 0.7147 0.6350 0.4873 0.108 Uiso 1 1 calc GR . . . .
O12 O 0.70053(17) 0.6511(2) 0.44312(12) 0.0724(15) Uani 1 1 d . U . . .
H12 H 0.7125 0.6649 0.4542 0.109 Uiso 1 1 calc GR . . . .
O13 O 0.72216(16) 0.5676(2) 0.44137(11) 0.0687(13) Uani 1 1 d . U . . .
O14 O 0.7222(5) 0.5579(6) 0.3915(3) 0.096(5) Uani 0.465(19) 1 d . U . B 1
H14 H 0.7334 0.5800 0.3945 0.144 Uiso 0.465(19) 1 calc GR . . B 1
O14A O 0.6812(7) 0.5073(6) 0.4107(3) 0.129(7) Uani 0.535(19) 1 d . U . B 2
H14A H 0.6848 0.5056 0.4251 0.194 Uiso 0.535(19) 1 calc R . . B 2
O15 O 0.65616(13) 0.58703(14) 0.41574(9) 0.0534(11) Uani 1 1 d . U . . .
O16 O 0.62978(17) 0.63170(16) 0.42550(10) 0.0661(14) Uani 1 1 d . U . . .
H16 H 0.6329 0.6188 0.4353 0.099 Uiso 1 1 calc GR . . . .
O17 O 0.56160(16) 0.59419(17) 0.40173(11) 0.0642(13) Uani 1 1 d . U . . .
H17 H 0.5680 0.6104 0.4120 0.096 Uiso 1 1 calc GR . . . .
O18 O 0.65120(13) 0.59152(13) 0.37531(9) 0.0501(9) Uani 1 1 d . U . . .
O19 O 0.6203(2) 0.56261(17) 0.33176(12) 0.0779(17) Uani 1 1 d . U . . .
H19 H 0.6419 0.5773 0.3285 0.117 Uiso 1 1 calc GR . . . .
O20 O 0.55154(11) 0.53465(11) 0.37528(7) 0.0372(8) Uani 1 1 d . U . . .
O21 O 0.50284(11) 0.55978(10) 0.37107(8) 0.0388(8) Uani 1 1 d . U . . .
H21 H 0.4836 0.5580 0.3761 0.058 Uiso 1 1 calc GR . . . .
O22 O 0.44018(11) 0.49196(10) 0.37939(8) 0.0407(9) Uani 1 1 d . U . . .
H22 H 0.4396 0.5005 0.3926 0.061 Uiso 1 1 calc GR . . . .
O23 O 0.52649(12) 0.49579(13) 0.34386(8) 0.0435(9) Uani 1 1 d . U . . .
O24 O 0.48507(16) 0.42723(17) 0.32310(11) 0.0685(15) Uani 1 1 d . U . . .
H24 H 0.4736 0.4384 0.3238 0.103 Uiso 1 1 calc GR . . . .
O25 O 0.45076(11) 0.43223(11) 0.38023(7) 0.0346(8) Uani 1 1 d . U . . .
O26 O 0.39074(19) 0.42297(17) 0.40244(10) 0.0623(13) Uani 1 1 d . U . . .
H26 H 0.3831 0.4184 0.4164 0.094 Uiso 1 1 calc GR . . . .
O27 O 0.37141(16) 0.35952(18) 0.42955(10) 0.0639(13) Uani 1 1 d . U . . .
H27 H 0.3751 0.3752 0.4397 0.096 Uiso 1 1 calc GR . . . .
O28 O 0.41867(12) 0.37378(11) 0.36314(7) 0.0390(8) Uani 1 1 d . U . . .
O29 O 0.39663(17) 0.30161(14) 0.35983(10) 0.0614(13) Uani 1 1 d . U . . .
H29 H 0.3965 0.2825 0.3565 0.092 Uiso 1 1 calc R . . . .
O30 O 0.41729(16) 0.33083(14) 0.41968(10) 0.0608(12) Uani 1 1 d . U . . .
O31 O 0.3476(2) 0.2855(2) 0.43912(14) 0.0879(17) Uani 1 1 d . U . . .
H31 H 0.3511 0.3048 0.4454 0.132 Uiso 1 1 calc R . . . .
O32 O 0.37412(17) 0.28337(19) 0.48639(12) 0.0731(13) Uani 1 1 d . U . . .
H32 H 0.3742 0.3010 0.4929 0.110 Uiso 1 1 calc GR . . . .
O33 O 0.4294(2) 0.28364(17) 0.42563(11) 0.0724(13) Uani 1 1 d . U . . .
O34 O 0.4694(2) 0.2564(2) 0.45074(12) 0.085(2) Uani 1 1 d . U . . .
H34 H 0.4663 0.2521 0.4653 0.127 Uiso 1 1 calc R . . . .
O35 O 0.45229(12) 0.31586(12) 0.48676(9) 0.0465(9) Uani 1 1 d . U . . .
O36 O 0.42351(13) 0.33515(15) 0.52183(10) 0.0531(11) Uani 1 1 d . U . . .
H36 H 0.4144 0.3387 0.5339 0.080 Uiso 1 1 calc GR . . . .
O37 O 0.48528(13) 0.37421(14) 0.55349(9) 0.0487(10) Uani 1 1 d . U . . .
H37 H 0.4642 0.3652 0.5588 0.073 Uiso 1 1 calc GR . . . .
O38 O 0.47629(10) 0.29130(10) 0.51205(7) 0.0346(8) Uani 1 1 d . U . . .
O39 O 0.53382(15) 0.28860(15) 0.53213(9) 0.0519(11) Uani 1 1 d . U . . .
H39 H 0.5121 0.2785 0.5363 0.078 Uiso 1 1 calc GR . . . .
O40 O 0.54640(10) 0.37573(10) 0.53727(7) 0.0328(8) Uani 1 1 d . U . . .
C1 C 0.56969(15) 0.37542(18) 0.55462(11) 0.0379(10) Uani 1 1 d . U . . .
H1A H 0.5592 0.3510 0.5620 0.045 Uiso 1 1 calc R . . . .
C2 C 0.57486(15) 0.40420(18) 0.57372(11) 0.0412(11) Uani 1 1 d . U . . .
H2A H 0.5913 0.4045 0.5863 0.049 Uiso 1 1 calc R . . . .
C3 C 0.59182(14) 0.44114(17) 0.56226(10) 0.0364(10) Uani 1 1 d . U . . .
H3 H 0.5750 0.4412 0.5501 0.044 Uiso 1 1 calc R . . . .
C4 C 0.62790(16) 0.44964(19) 0.55016(12) 0.0429(11) Uani 1 1 d . U . . .
H4B H 0.6459 0.4520 0.5623 0.052 Uiso 1 1 calc R . . . .
C5 C 0.62122(19) 0.4196(2) 0.53233(14) 0.0506(12) Uani 1 1 d . U . . .
H5 H 0.6051 0.4191 0.5194 0.061 Uiso 1 1 calc R . . . .
C6 C 0.65522(18) 0.4235(2) 0.52177(16) 0.0544(14) Uani 1 1 d . U . . .
H6AA H 0.6500 0.4011 0.5135 0.065 Uiso 0.692(15) 1 calc R . . A 1
H6AB H 0.6653 0.4435 0.5102 0.065 Uiso 0.692(15) 1 calc R . . A 1
H6BC H 0.6691 0.4473 0.5140 0.065 Uiso 0.308(15) 1 calc R . . A 2
H6BD H 0.6704 0.4218 0.5343 0.065 Uiso 0.308(15) 1 calc R . . A 2
C7 C 0.67533(15) 0.50974(18) 0.54297(12) 0.0407(10) Uani 1 1 d . U . . .
H7A H 0.6813 0.5051 0.5592 0.049 Uiso 1 1 calc R . . . .
C8 C 0.67956(16) 0.54680(19) 0.54288(13) 0.0461(11) Uani 1 1 d . U . . .
H8 H 0.7049 0.5637 0.5479 0.055 Uiso 1 1 calc R . . . .
C9 C 0.6757(2) 0.5591(2) 0.51844(15) 0.0557(13) Uani 1 1 d . U . . .
H9A H 0.6505 0.5432 0.5128 0.067 Uiso 1 1 calc R . . . .
C10 C 0.70105(19) 0.5540(2) 0.50251(13) 0.0498(12) Uani 1 1 d . U . . .
H10 H 0.7265 0.5714 0.5070 0.060 Uiso 1 1 calc R . . . .
C11 C 0.69506(16) 0.51770(19) 0.50377(12) 0.0414(10) Uani 1 1 d . U . . .
H11A H 0.6697 0.5003 0.4990 0.050 Uiso 1 1 calc R . . . .
C12 C 0.72194(17) 0.5128(2) 0.48727(12) 0.0470(13) Uani 1 1 d . U . . .
H12A H 0.7186 0.4884 0.4892 0.056 Uiso 1 1 calc R . . . .
H12B H 0.7175 0.5160 0.4705 0.056 Uiso 1 1 calc R . . . .
C13 C 0.7240(2) 0.5845(3) 0.46340(16) 0.0661(14) Uani 1 1 d . U . . .
H13 H 0.7459 0.5874 0.4716 0.079 Uiso 1 1 calc R . . . .
C14 C 0.7295(2) 0.6207(3) 0.46046(16) 0.0683(15) Uani 1 1 d . U . . .
H14B H 0.7509 0.6351 0.4502 0.082 Uiso 1 1 calc R . . . .
C15 C 0.6949(2) 0.6148(3) 0.44760(15) 0.0624(14) Uani 1 1 d . U . . .
H15 H 0.6735 0.6010 0.4580 0.075 Uiso 1 1 calc R . . . .
C16 C 0.6901(2) 0.5942(3) 0.42469(14) 0.0617(14) Uani 1 1 d . U . . .
H16A H 0.7097 0.6094 0.4133 0.074 Uiso 1 1 calc R . . . .
C17 C 0.6892(3) 0.5595(3) 0.42842(18) 0.0734(16) Uani 1 1 d . U . . .
H17A H 0.6678 0.5435 0.4384 0.088 Uiso 1 1 calc R . . . .
C18 C 0.6883(3) 0.5395(4) 0.4062(2) 0.087(2) Uani 1 1 d . U . . .
H18A H 0.6838 0.5153 0.4106 0.105 Uiso 0.465(19) 1 calc R . . B 1
H18B H 0.6678 0.5363 0.3963 0.105 Uiso 0.465(19) 1 calc R . . B 1
H18C H 0.6698 0.5387 0.3953 0.105 Uiso 0.535(19) 1 calc R . . B 2
H18D H 0.7119 0.5527 0.3981 0.105 Uiso 0.535(19) 1 calc R . . B 2
C19 C 0.6547(2) 0.60783(19) 0.39758(13) 0.0517(11) Uani 1 1 d . U . . .
H19A H 0.6781 0.6311 0.3976 0.062 Uiso 1 1 calc R . . . .
C20 C 0.6254(2) 0.61644(19) 0.40201(13) 0.0511(12) Uani 1 1 d . U . . .
H20 H 0.6274 0.6346 0.3901 0.061 Uiso 1 1 calc R . . . .
C21 C 0.5879(2) 0.58290(19) 0.40027(13) 0.0501(12) Uani 1 1 d . U . . .
H21A H 0.5841 0.5651 0.4129 0.060 Uiso 1 1 calc R . . . .
C22 C 0.58647(18) 0.56724(17) 0.37567(12) 0.0434(11) Uani 1 1 d . U . . .
H22A H 0.5882 0.5843 0.3630 0.052 Uiso 1 1 calc R . . . .
C23 C 0.61670(18) 0.55835(18) 0.37336(13) 0.0475(11) Uani 1 1 d . U . . .
H23 H 0.6145 0.5415 0.3863 0.057 Uiso 1 1 calc R . . . .
C24 C 0.6188(2) 0.5430(2) 0.35013(15) 0.0598(14) Uani 1 1 d . U . . .
H24A H 0.6404 0.5403 0.3501 0.072 Uiso 1 1 calc R . . . .
H24B H 0.5975 0.5186 0.3485 0.072 Uiso 1 1 calc R . . . .
C25 C 0.53187(16) 0.52899(17) 0.35409(10) 0.0361(9) Uani 1 1 d . U . . .
H25 H 0.5457 0.5494 0.3429 0.043 Uiso 1 1 calc R . . . .
C26 C 0.49504(15) 0.52562(15) 0.35975(10) 0.0344(9) Uani 1 1 d . U . . .
H26A H 0.4811 0.5220 0.3449 0.041 Uiso 1 1 calc R . . . .
C27 C 0.47436(16) 0.49482(15) 0.37613(10) 0.0349(10) Uani 1 1 d . U . . .
H27A H 0.4872 0.4989 0.3915 0.042 Uiso 1 1 calc R . . . .
C28 C 0.47017(16) 0.46206(15) 0.36416(10) 0.0353(10) Uani 1 1 d . U . . .
H28 H 0.4559 0.4577 0.3493 0.042 Uiso 1 1 calc R . . . .
C29 C 0.50661(18) 0.46501(19) 0.35828(12) 0.0459(11) Uani 1 1 d . U . . .
H29A H 0.5201 0.4689 0.3734 0.055 Uiso 1 1 calc R . . . .
C30 C 0.5061(2) 0.4333(2) 0.34529(16) 0.0625(15) Uani 1 1 d . U . . .
H30A H 0.5310 0.4391 0.3416 0.075 Uiso 1 1 calc R . . . .
H30B H 0.4947 0.4115 0.3553 0.075 Uiso 1 1 calc R . . . .
C31 C 0.41759(16) 0.40505(15) 0.37212(10) 0.0348(9) Uani 1 1 d . U . . .
H31A H 0.4089 0.4149 0.3593 0.042 Uiso 1 1 calc R . . . .
C32 C 0.39119(18) 0.39335(19) 0.39299(12) 0.0428(11) Uani 1 1 d . U . . .
H32A H 0.3665 0.3762 0.3870 0.051 Uiso 1 1 calc R . . . .
C33 C 0.40047(18) 0.37430(17) 0.41233(12) 0.0441(11) Uani 1 1 d . U . . .
H33 H 0.4236 0.3918 0.4202 0.053 Uiso 1 1 calc R . . . .
C34 C 0.40390(19) 0.34314(18) 0.40123(12) 0.0472(11) Uani 1 1 d . U . . .
H34A H 0.3800 0.3235 0.3956 0.057 Uiso 1 1 calc R . . . .
C35 C 0.4316(2) 0.35793(18) 0.38088(13) 0.0476(11) Uani 1 1 d . U . . .
H35 H 0.4563 0.3757 0.3867 0.057 Uiso 1 1 calc R . . . .
C36 C 0.4311(2) 0.3274(2) 0.36853(15) 0.0558(14) Uani 1 1 d . U . . .
H36A H 0.4482 0.3368 0.3551 0.067 Uiso 1 1 calc R . . . .
H36B H 0.4396 0.3152 0.3795 0.067 Uiso 1 1 calc R . . . .
C37 C 0.4021(3) 0.2947(2) 0.42217(17) 0.0677(14) Uani 1 1 d . U . . .
H37A H 0.3880 0.2828 0.4076 0.081 Uiso 1 1 calc R . . . .
C38 C 0.3757(3) 0.2804(3) 0.44422(18) 0.0751(16) Uani 1 1 d . U . . .
H38 H 0.3658 0.2538 0.4450 0.090 Uiso 1 1 calc R . . . .
C39 C 0.3972(2) 0.2958(2) 0.46543(16) 0.0642(15) Uani 1 1 d . U . . .
H39A H 0.4061 0.3222 0.4644 0.077 Uiso 1 1 calc R . . . .
C40 C 0.4298(2) 0.2929(2) 0.46798(14) 0.0560(13) Uani 1 1 d . U . . .
H40 H 0.4224 0.2674 0.4720 0.067 Uiso 1 1 calc R . . . .
C41 C 0.4514(2) 0.3029(2) 0.44545(15) 0.0613(14) Uani 1 1 d . U . . .
H41 H 0.4621 0.3293 0.4427 0.074 Uiso 1 1 calc R . . . .
C42 C 0.4812(3) 0.2939(3) 0.44664(16) 0.0696(17) Uani 1 1 d . U . . .
H42A H 0.4948 0.3013 0.4316 0.084 Uiso 1 1 calc R . . . .
H42B H 0.4980 0.3083 0.4594 0.084 Uiso 1 1 calc R . . . .
C43 C 0.44816(17) 0.29878(18) 0.50819(13) 0.0440(11) Uani 1 1 d . U . . .
H43 H 0.4247 0.2756 0.5081 0.053 Uiso 1 1 calc R . . . .
C44 C 0.44740(17) 0.32314(19) 0.52861(14) 0.0470(11) Uani 1 1 d . U . . .
H44 H 0.4390 0.3090 0.5436 0.056 Uiso 1 1 calc R . . . .
C45 C 0.48495(17) 0.35531(19) 0.53192(13) 0.0441(12) Uani 1 1 d . U . . .
H45 H 0.4915 0.3718 0.5181 0.053 Uiso 1 1 calc R . . . .
C46 C 0.51199(14) 0.34404(15) 0.53522(10) 0.0315(9) Uani 1 1 d . U . . .
H46 H 0.5064 0.3285 0.5495 0.038 Uiso 1 1 calc R . . . .
C47 C 0.51206(15) 0.32341(16) 0.51255(10) 0.0346(10) Uani 1 1 d . U . . .
H47 H 0.5153 0.3385 0.4983 0.042 Uiso 1 1 calc R . . . .
C48 C 0.53925(18) 0.3111(2) 0.51212(13) 0.0469(13) Uani 1 1 d . U . . .
H48A H 0.5366 0.2975 0.4974 0.056 Uiso 1 1 calc R . . . .
H48B H 0.5639 0.3322 0.5125 0.056 Uiso 1 1 calc R . . . .
O41 O 0.7795(2) 0.7997(2) 0.26767(14) 0.0756(16) Uani 1 1 d . U . . .
H41A H 0.7896 0.8036 0.2544 0.113 Uiso 1 1 calc GR . . . .
O42 O 0.7489(2) 0.7462(2) 0.30298(17) 0.097(2) Uani 1 1 d . U . . .
H42 H 0.7395 0.7343 0.3153 0.146 Uiso 1 1 calc GR . . . .
O43 O 0.85813(11) 0.82230(10) 0.30571(8) 0.0347(8) Uani 1 1 d . U . . .
O44 O 0.87302(13) 0.78111(13) 0.33686(8) 0.0436(9) Uani 1 1 d . U . . .
H44A H 0.8546 0.7651 0.3300 0.065 Uiso 1 1 calc GR . . . .
O45 O 0.78818(15) 0.76810(15) 0.34847(12) 0.0625(11) Uani 1 1 d . U . . .
O46 O 0.73520(17) 0.69554(16) 0.33439(11) 0.0658(13) Uani 1 1 d . U . . .
H46A H 0.7246 0.7058 0.3286 0.099 Uiso 1 1 calc GR . . . .
O47 O 0.68343(15) 0.68581(13) 0.36988(10) 0.0551(11) Uani 1 1 d . U . . .
H47A H 0.6720 0.6887 0.3589 0.083 Uiso 1 1 calc GR . . . .
O48 O 0.79428(18) 0.74747(18) 0.38318(13) 0.0724(13) Uani 1 1 d . U . . .
O49 O 0.7892(7) 0.7451(4) 0.4285(3) 0.217(10) Uani 1 1 d . U . . .
H49 H 0.7921 0.7329 0.4180 0.325 Uiso 1 1 calc R . . . .
O50 O 0.71165(14) 0.74229(13) 0.40566(10) 0.0534(10) Uani 1 1 d . U . . .
O51 O 0.64088(15) 0.71015(16) 0.39195(11) 0.0599(12) Uani 1 1 d . U . . .
H51 H 0.6311 0.7216 0.3869 0.090 Uiso 1 1 calc GR . . . .
O52 O 0.61904(16) 0.75179(16) 0.42232(11) 0.0633(13) Uani 1 1 d . U . . .
H52 H 0.6214 0.7697 0.4148 0.095 Uiso 1 1 calc GR . . . .
O53 O 0.69498(19) 0.72675(17) 0.44417(11) 0.0689(13) Uani 1 1 d . U . . .
O54 O 0.7479(5) 0.7729(6) 0.4769(3) 0.183(7) Uani 1 1 d . U . . .
H54 H 0.7612 0.7840 0.4654 0.275 Uiso 1 1 calc GR . . . .
O55 O 0.67324(17) 0.79816(13) 0.45473(10) 0.0610(12) Uani 1 1 d . U . . .
O56 O 0.59796(19) 0.77202(14) 0.46055(10) 0.0659(13) Uani 1 1 d . U . . .
H56 H 0.5906 0.7765 0.4480 0.099 Uiso 1 1 calc GR . . . .
O57 O 0.6000(3) 0.8374(2) 0.45145(16) 0.0953(19) Uani 1 1 d . U . . .
H57 H 0.5856 0.8185 0.4442 0.143 Uiso 1 1 calc GR . . . .
O58 O 0.6878(2) 0.83628(16) 0.48576(11) 0.0779(14) Uani 1 1 d . U . . .
O59 O 0.7080(5) 0.9026(3) 0.5066(2) 0.146(5) Uani 1 1 d . U . . .
H59 H 0.7152 0.8925 0.5162 0.219 Uiso 1 1 calc GR . . . .
O60 O 0.6780(2) 0.90165(17) 0.45082(12) 0.0867(16) Uani 1 1 d . U . . .
O61 O 0.6120(3) 0.8945(3) 0.41841(18) 0.129(3) Uani 1 1 d . U . . .
H61 H 0.5932 0.8906 0.4256 0.194 Uiso 1 1 calc GR . . . .
O62 O 0.6589(3) 0.9511(2) 0.38648(16) 0.098(2) Uani 1 1 d . U . . .
H62 H 0.6455 0.9312 0.3800 0.146 Uiso 1 1 calc R . . . .
O63 O 0.6802(2) 0.95356(18) 0.45677(14) 0.0905(17) Uani 1 1 d . U . . .
O64 O 0.7511(3) 0.9983(3) 0.47505(16) 0.125(3) Uani 1 1 d . U . . .
H64 H 0.7538 0.9806 0.4725 0.187 Uiso 1 1 calc GR . . . .
O65 O 0.73238(12) 0.99353(11) 0.40241(8) 0.0410(9) Uani 1 1 d . U . . .
O66 O 0.69290(13) 1.01562(15) 0.37366(8) 0.0483(10) Uani 1 1 d . U . . .
H66 H 0.6844 0.9952 0.3800 0.072 Uiso 1 1 calc GR . . . .
O67 O 0.72859(15) 1.02053(15) 0.33106(9) 0.0539(11) Uani 1 1 d . U . . .
H67 H 0.7284 1.0400 0.3315 0.081 Uiso 1 1 calc GR . . . .
O68 O 0.78495(12) 1.04708(13) 0.39257(9) 0.0476(9) Uani 1 1 d . U . . .
O69 O 0.85325(15) 1.08841(16) 0.36780(12) 0.0681(15) Uani 1 1 d . U . . .
H69 H 0.8555 1.1013 0.3795 0.102 Uiso 1 1 calc R . . . .
O70 O 0.79177(11) 1.01424(10) 0.33470(8) 0.0385(8) Uani 1 1 d . U . . .
O71 O 0.75561(13) 0.99776(16) 0.29119(13) 0.0637(14) Uani 1 1 d . U . . .
H71 H 0.7450 0.9843 0.3027 0.096 Uiso 1 1 calc GR . . . .
O72 O 0.78382(14) 0.95679(14) 0.27443(10) 0.0542(12) Uani 1 1 d . U . . .
H72 H 0.7997 0.9543 0.2673 0.081 Uiso 1 1 calc GR . . . .
O73 O 0.84728(10) 1.04552(10) 0.31579(7) 0.0300(7) Uani 1 1 d . U . . .
O74 O 0.91190(10) 1.05403(12) 0.29934(8) 0.0396(9) Uani 1 1 d . U . . .
H74 H 0.9025 1.0419 0.2871 0.059 Uiso 1 1 calc GR . . . .
O75 O 0.84487(12) 0.96317(11) 0.29703(7) 0.0361(8) Uani 1 1 d . U . . .
O76 O 0.83273(18) 0.94937(14) 0.24822(9) 0.0571(12) Uani 1 1 d . U . . .
H76 H 0.8114 0.9401 0.2530 0.086 Uiso 1 1 calc GR . . . .
O77 O 0.81031(19) 0.87496(15) 0.25223(9) 0.0603(12) Uani 1 1 d . U . . .
H77 H 0.8254 0.8786 0.2416 0.090 Uiso 1 1 calc GR . . . .
O78 O 0.89279(13) 0.95258(11) 0.29385(9) 0.0458(9) Uani 1 1 d . U . . .
O79 O 0.92314(19) 0.90827(19) 0.30023(15) 0.0766(17) Uani 1 1 d . U . . .
H79 H 0.9128 0.9001 0.2873 0.115 Uiso 1 1 calc GR . . . .
O80 O 0.83007(12) 0.85489(11) 0.29585(8) 0.0372(8) Uani 1 1 d . U . . .
C49 C 0.83550(19) 0.82628(17) 0.28866(13) 0.0425(11) Uani 1 1 d . U . . .
H49A H 0.8483 0.8328 0.2731 0.051 Uiso 1 1 calc R . . . .
C50 C 0.8017(2) 0.79392(18) 0.28572(16) 0.0544(12) Uani 1 1 d . U . . .
H50 H 0.8062 0.7745 0.2799 0.065 Uiso 1 1 calc R . . . .
C51 C 0.7803(2) 0.7813(3) 0.30933(19) 0.0662(15) Uani 1 1 d . U . . .
H51A H 0.7735 0.7988 0.3158 0.079 Uiso 1 1 calc R . . . .
C52 C 0.80513(17) 0.77585(18) 0.32491(15) 0.0488(12) Uani 1 1 d . U . . .
H52A H 0.8094 0.7562 0.3191 0.059 Uiso 1 1 calc R . . . .
C53 C 0.84068(17) 0.81201(17) 0.32855(13) 0.0399(10) Uani 1 1 d . U . . .
H53 H 0.8356 0.8309 0.3347 0.048 Uiso 1 1 calc R . . . .
C54 C 0.86694(17) 0.80817(18) 0.34441(12) 0.0422(11) Uani 1 1 d . U . . .
H54A H 0.8901 0.8312 0.3447 0.051 Uiso 1 1 calc R . . . .
H54B H 0.8573 0.8029 0.3607 0.051 Uiso 1 1 calc R . . . .
C55 C 0.7848(2) 0.7381(2) 0.35976(16) 0.0583(12) Uani 1 1 d . U . . .
H55 H 0.8012 0.7306 0.3524 0.070 Uiso 1 1 calc R . . . .
C56 C 0.7445(2) 0.7064(2) 0.35834(16) 0.0571(13) Uani 1 1 d . U . . .
H56A H 0.7431 0.6855 0.3671 0.069 Uiso 1 1 calc R . . . .
C57 C 0.7198(2) 0.71686(19) 0.37090(14) 0.0524(12) Uani 1 1 d . U . . .
H57A H 0.7203 0.7374 0.3623 0.063 Uiso 1 1 calc R . . . .
C58 C 0.7330(2) 0.7280(2) 0.39419(15) 0.0568(13) Uani 1 1 d . U . . .
H58 H 0.7302 0.7069 0.4034 0.068 Uiso 1 1 calc R . . . .
C59 C 0.7721(2) 0.7590(3) 0.3961(2) 0.0738(18) Uani 1 1 d . U . . .
H59A H 0.7734 0.7797 0.3871 0.089 Uiso 1 1 calc R . . . .
C60 C 0.7927(3) 0.7748(4) 0.4191(2) 0.093(2) Uani 1 1 d . U . . .
H60A H 0.8182 0.7930 0.4162 0.112 Uiso 1 1 calc R . . . .
H60B H 0.7813 0.7854 0.4289 0.112 Uiso 1 1 calc R . . . .
C61 C 0.6846(2) 0.7191(2) 0.42193(15) 0.0546(12) Uani 1 1 d . U . . .
H61A H 0.6803 0.6943 0.4189 0.066 Uiso 1 1 calc R . . . .
C62 C 0.6490(2) 0.71781(19) 0.41700(15) 0.0534(12) Uani 1 1 d . U . . .
H62A H 0.6294 0.6984 0.4267 0.064 Uiso 1 1 calc R . . . .
C63 C 0.6529(2) 0.7528(2) 0.42325(15) 0.0551(13) Uani 1 1 d . U . . .
H63 H 0.6704 0.7718 0.4123 0.066 Uiso 1 1 calc R . . . .
C64 C 0.6664(2) 0.76257(19) 0.44911(15) 0.0579(13) Uani 1 1 d . U . . .
H64A H 0.6481 0.7447 0.4602 0.070 Uiso 1 1 calc R . . . .
C65 C 0.7009(3) 0.7612(3) 0.4508(2) 0.0763(19) Uani 1 1 d . U . . .
H65 H 0.7180 0.7788 0.4390 0.092 Uiso 1 1 calc R . . . .
C66 C 0.7188(4) 0.7736(4) 0.4753(3) 0.106(3) Uani 1 1 d . U . . .
H66A H 0.7238 0.7985 0.4783 0.127 Uiso 1 1 calc R . . . .
H66B H 0.7019 0.7578 0.4876 0.127 Uiso 1 1 calc R . . . .
C67 C 0.6612(3) 0.8034(2) 0.47667(16) 0.0701(14) Uani 1 1 d . U . . .
H67A H 0.6557 0.7832 0.4878 0.084 Uiso 1 1 calc R . . . .
C68 C 0.6264(3) 0.8067(2) 0.47152(15) 0.0711(15) Uani 1 1 d . U . . .
H68 H 0.6170 0.8107 0.4867 0.085 Uiso 1 1 calc R . . . .
C69 C 0.6357(3) 0.8379(2) 0.45524(18) 0.0813(17) Uani 1 1 d . U . . .
H69A H 0.6451 0.8345 0.4399 0.098 Uiso 1 1 calc R . . . .
C70 C 0.6619(4) 0.8702(3) 0.46633(19) 0.0873(17) Uani 1 1 d . U . . .
H70 H 0.6519 0.8751 0.4809 0.105 Uiso 1 1 calc R . . . .
C71 C 0.6975(4) 0.8671(3) 0.4724(2) 0.0909(18) Uani 1 1 d . U . . .
H71A H 0.7102 0.8669 0.4577 0.109 Uiso 1 1 calc R . . . .
C72 C 0.7165(5) 0.8980(3) 0.4840(3) 0.107(3) Uani 1 1 d . U . . .
H72A H 0.7161 0.9169 0.4743 0.129 Uiso 1 1 calc R . . . .
H72B H 0.7417 0.9032 0.4843 0.129 Uiso 1 1 calc R . . . .
C73 C 0.6493(4) 0.9199(3) 0.4502(2) 0.0927(18) Uani 1 1 d . U . . .
H73 H 0.6289 0.9094 0.4616 0.111 Uiso 1 1 calc R . . . .
C74 C 0.6412(4) 0.9251(3) 0.4274(2) 0.097(2) Uani 1 1 d . U . . .
H74A H 0.6316 0.9419 0.4297 0.116 Uiso 1 1 calc R . . . .
C75 C 0.6714(3) 0.9448(3) 0.4109(2) 0.0835(19) Uani 1 1 d . U . . .
H75 H 0.6789 0.9266 0.4072 0.100 Uiso 1 1 calc R . . . .
C76 C 0.7140(3) 0.9838(3) 0.42303(17) 0.0756(17) Uani 1 1 d . U . . .
H76A H 0.7077 1.0029 0.4260 0.091 Uiso 1 1 calc R . . . .
C77 C 0.7152(4) 0.9722(3) 0.4433(2) 0.092(2) Uani 1 1 d . U . . .
H77A H 0.7259 0.9562 0.4423 0.110 Uiso 1 1 calc R . . . .
C78 C 0.7421(5) 1.0084(4) 0.4548(2) 0.116(3) Uani 1 1 d . U . . .
H78A H 0.7635 1.0222 0.4447 0.139 Uiso 1 1 calc R . . . .
H78B H 0.7308 1.0232 0.4580 0.139 Uiso 1 1 calc R . . . .
C79 C 0.74749(17) 1.03048(15) 0.39485(11) 0.0384(10) Uani 1 1 d . U . . .
H79A H 0.7419 1.0437 0.4071 0.046 Uiso 1 1 calc R . . . .
C80 C 0.73104(19) 1.03224(19) 0.37250(12) 0.0456(11) Uani 1 1 d . U . . .
H80 H 0.7407 1.0582 0.3687 0.055 Uiso 1 1 calc R . . . .
C81 C 0.74247(18) 1.01589(17) 0.35243(11) 0.0416(11) Uani 1 1 d . U . . .
H81 H 0.7315 0.9895 0.3554 0.050 Uiso 1 1 calc R . . . .
C82 C 0.78253(18) 1.03216(17) 0.35139(13) 0.0453(11) Uani 1 1 d . U . . .
H82 H 0.7935 1.0580 0.3466 0.054 Uiso 1 1 calc R . . . .
C83 C 0.79660(19) 1.03054(19) 0.37538(14) 0.0483(12) Uani 1 1 d . U . . .
H83 H 0.7878 1.0049 0.3798 0.058 Uiso 1 1 calc R . . . .
C84 C 0.8364(2) 1.0509(2) 0.37513(15) 0.0558(14) Uani 1 1 d . U . . .
H84A H 0.8451 1.0501 0.3912 0.067 Uiso 1 1 calc R . . . .
H84B H 0.8449 1.0383 0.3645 0.067 Uiso 1 1 calc R . . . .
C85 C 0.80953(14) 1.03420(15) 0.31508(12) 0.0359(10) Uani 1 1 d . U . . .
H85 H 0.8065 1.0558 0.3141 0.043 Uiso 1 1 calc R . . . .
C86 C 0.79300(16) 1.01066(16) 0.29293(13) 0.0409(11) Uani 1 1 d . U . . .
H86 H 0.8054 1.0250 0.2785 0.049 Uiso 1 1 calc R . . . .
C87 C 0.79820(17) 0.97664(17) 0.29445(13) 0.0419(11) Uani 1 1 d . U . . .
H87 H 0.7868 0.9621 0.3090 0.050 Uiso 1 1 calc R . . . .
C88 C 0.83880(15) 0.99236(14) 0.29449(10) 0.0308(9) Uani 1 1 d . U . . .
H88 H 0.8500 1.0062 0.2797 0.037 Uiso 1 1 calc R . . . .
C89 C 0.85492(14) 1.01685(15) 0.31723(10) 0.0308(9) Uani 1 1 d . U . . .
H89 H 0.8431 1.0021 0.3316 0.037 Uiso 1 1 calc R . . . .
C90 C 0.89500(16) 1.03300(19) 0.31928(12) 0.0419(12) Uani 1 1 d . U . . .
H90A H 0.9037 1.0481 0.3337 0.050 Uiso 1 1 calc R . . . .
H90B H 0.9010 1.0136 0.3207 0.050 Uiso 1 1 calc R . . . .
C91 C 0.8706(2) 0.96326(18) 0.28145(12) 0.0444(11) Uani 1 1 d . U . . .
H91 H 0.8859 0.9881 0.2750 0.053 Uiso 1 1 calc R . . . .
C92 C 0.8495(2) 0.93639(19) 0.26025(12) 0.0519(12) Uani 1 1 d . U . . .
H92 H 0.8679 0.9359 0.2496 0.062 Uiso 1 1 calc R . . . .
C93 C 0.8276(2) 0.89905(18) 0.27125(12) 0.0433(11) Uani 1 1 d . U . . .
H93 H 0.8092 0.8987 0.2822 0.052 Uiso 1 1 calc R . . . .
C94 C 0.85179(18) 0.89000(16) 0.28443(12) 0.0407(10) Uani 1 1 d . U . . .
H94 H 0.8698 0.8894 0.2735 0.049 Uiso 1 1 calc R . . . .
C95 C 0.8710(2) 0.91669(17) 0.30449(13) 0.0453(11) Uani 1 1 d . U . . .
H95 H 0.8536 0.9163 0.3165 0.054 Uiso 1 1 calc R . . . .
C96 C 0.8997(2) 0.91075(18) 0.31563(16) 0.0544(13) Uani 1 1 d . U . . .
H96A H 0.9139 0.9308 0.3267 0.065 Uiso 1 1 calc R . . . .
H96B H 0.8877 0.8883 0.3251 0.065 Uiso 1 1 calc R . . . .
O1S O 0.7459(2) 0.71047(14) 0.46856(11) 0.078(2) Uani 1 1 d . U . . .
H1SA H 0.7624 0.7079 0.4759 0.117 Uiso 1 1 d G . . . .
H1SB H 0.7558 0.7258 0.4570 0.117 Uiso 1 1 d G . . . .
O2S O 0.6107(4) 0.7693(4) 0.3816(2) 0.137(5) Uani 1 1 d . U . . .
H2SA H 0.5940 0.7657 0.3916 0.206 Uiso 1 1 d . . . . .
H2SB H 0.6146 0.7871 0.3722 0.206 Uiso 1 1 d . . . . .
O3S O 0.3418(3) 0.6314(3) 0.3537(3) 0.146(5) Uani 1 1 d . U . . .
H3SA H 0.3433 0.6397 0.3395 0.218 Uiso 1 1 d . . . . .
H3SB H 0.3380 0.6097 0.3529 0.218 Uiso 1 1 d . . . . .
O4S O 0.7615(3) 0.6331(4) 0.37430(17) 0.116(3) Uani 1 1 d . U . . .
H4SA H 0.7450 0.6333 0.3831 0.174 Uiso 1 1 d G . . . .
H4SB H 0.7826 0.6502 0.3789 0.174 Uiso 1 1 d G . . . .
O5S O 0.7884(3) 0.5799(5) 0.4198(3) 0.179(7) Uani 1 1 d . U . . .
H5SA H 0.7827 0.5816 0.4053 0.268 Uiso 1 1 d G . . . .
H5SB H 0.7783 0.5881 0.4292 0.268 Uiso 1 1 d G . . . .
O7S O 0.3937(3) 0.3934(2) 0.47055(16) 0.095(2) Uani 1 1 d . U . . .
H7SA H 0.4007 0.4152 0.4657 0.143 Uiso 1 1 d G . . . .
H7SB H 0.4065 0.3942 0.4827 0.143 Uiso 1 1 d G . . . .
K1 K 0.6667 0.63519(5) 0.3333 0.0495(5) Uani 1 2 d S TU P . .
K2 K 0.43943(3) 0.55872(3) 0.37679(2) 0.0333(3) Uani 1 1 d . U . . .
K3 K 0.36360(4) 0.3333 0.3333 0.0378(4) Uani 1 2 d S TU P . .
K4 K 0.77040(4) 0.53480(5) 0.54244(2) 0.0492(4) Uani 1 1 d . U . . .
K5 K 0.34730(9) 0.32611(9) 0.49860(6) 0.0558(9) Uani 0.497(5) 1 d . U . . .
K5A K 0.30088(8) 0.26630(8) 0.48944(5) 0.0467(8) Uani 0.503(5) 1 d . U . . .
Cl1 Cl 0.51827(10) 0.57430(9) 0.44841(7) 0.1021(9) Uani 1 1 d . U . . .

loop_
_atom_site_aniso_label
_atom_site_aniso_U_11
_atom_site_aniso_U_22
_atom_site_aniso_U_33
_atom_site_aniso_U_23
_atom_site_aniso_U_13
_atom_site_aniso_U_12
O1 0.0205(16) 0.057(2) 0.0362(19) -0.0031(17) -0.0082(13) 0.0074(15)
O2 0.0238(18) 0.048(2) 0.044(2) -0.0114(17) 0.0006(15) 0.0031(16)
O3 0.0209(15) 0.052(2) 0.053(2) -0.0067(16) -0.0056(14) 0.0088(13)
O4 0.044(3) 0.089(7) 0.091(5) -0.009(4) 0.004(3) 0.030(4)
O4A 0.022(6) 0.064(8) 0.117(10) -0.035(9) 0.036(5) -0.008(5)
O5 0.0181(14) 0.0475(17) 0.0394(19) -0.0042(13) 0.0007(12) 0.0124(13)
O6 0.056(3) 0.086(4) 0.066(3) -0.005(2) 0.001(2) 0.047(3)
O7 0.079(4) 0.072(3) 0.087(4) 0.006(2) 0.010(3) 0.051(3)
O8 0.0203(14) 0.046(2) 0.0405(16) 0.0009(13) -0.0034(11) 0.0148(14)
O9 0.0295(17) 0.067(3) 0.042(2) 0.0041(18) 0.0020(14) 0.0183(18)
O10 0.045(2) 0.075(3) 0.0588(19) 0.0114(18) -0.0044(16) 0.032(2)
O11 0.061(3) 0.086(3) 0.059(2) 0.013(2) -0.005(2) 0.029(3)
O12 0.052(3) 0.083(3) 0.078(4) 0.015(2) -0.011(3) 0.031(2)
O13 0.050(2) 0.096(3) 0.060(2) 0.011(2) -0.0065(18) 0.036(2)
O14 0.095(7) 0.126(10) 0.090(6) 0.015(6) -0.010(5) 0.072(7)
O14A 0.20(2) 0.118(5) 0.083(7) -0.003(4) -0.031(8) 0.094(8)
O15 0.041(2) 0.048(2) 0.057(2) 0.0173(17) -0.0028(16) 0.0109(17)
O16 0.066(3) 0.054(3) 0.057(2) -0.006(2) -0.008(2) 0.014(2)
O17 0.060(2) 0.058(3) 0.074(3) -0.012(2) -0.014(2) 0.029(2)
O18 0.0409(19) 0.0417(18) 0.0538(17) 0.0060(13) -0.0046(14) 0.0102(15)
O19 0.093(4) 0.053(2) 0.065(2) -0.0039(18) -0.010(2) 0.020(2)
O20 0.0391(17) 0.0330(17) 0.0308(16) 0.0080(13) -0.0127(13) 0.0115(14)
O21 0.0321(18) 0.0251(15) 0.046(2) -0.0017(14) -0.0054(15) 0.0042(13)
O22 0.0359(17) 0.0224(16) 0.055(2) 0.0058(15) 0.0042(15) 0.0082(13)
O23 0.0375(18) 0.0443(17) 0.0361(17) -0.0039(13) -0.0055(14) 0.0110(14)
O24 0.053(3) 0.057(3) 0.063(3) -0.003(2) 0.019(2) 0.004(2)
O25 0.0380(16) 0.0310(14) 0.0308(16) -0.0016(12) -0.0092(13) 0.0143(13)
O26 0.091(4) 0.069(3) 0.049(2) 0.004(2) 0.002(2) 0.056(3)
O27 0.057(3) 0.077(3) 0.053(2) 0.017(2) -0.001(2) 0.030(2)
O28 0.047(2) 0.0333(16) 0.0413(17) -0.0084(13) -0.0135(15) 0.0230(15)
O29 0.075(3) 0.047(2) 0.069(3) -0.020(2) -0.035(2) 0.036(2)
O30 0.070(3) 0.047(2) 0.057(2) -0.0044(16) -0.035(2) 0.0238(19)
O31 0.070(3) 0.101(5) 0.087(3) 0.016(3) -0.023(2) 0.039(3)
O32 0.054(2) 0.080(3) 0.079(2) 0.018(2) -0.0103(18) 0.028(2)
O33 0.091(3) 0.063(3) 0.067(2) 0.003(2) -0.031(2) 0.041(2)
O34 0.133(5) 0.085(3) 0.060(3) -0.011(3) -0.035(4) 0.072(4)
O35 0.0345(19) 0.0373(19) 0.0567(18) 0.0076(14) -0.0143(14) 0.0097(16)
O36 0.0389(19) 0.056(2) 0.069(3) 0.008(2) -0.0022(18) 0.0275(19)
O37 0.037(2) 0.051(2) 0.060(2) -0.0021(18) 0.0059(17) 0.0234(19)
O38 0.0295(15) 0.0283(16) 0.044(2) 0.0051(14) -0.0103(13) 0.0127(13)
O39 0.063(3) 0.061(3) 0.051(2) -0.0150(19) -0.012(2) 0.046(2)
O40 0.0226(14) 0.0327(16) 0.0357(17) -0.0006(13) -0.0047(12) 0.0082(13)
C1 0.0230(17) 0.045(2) 0.0370(19) -0.0007(16) -0.0075(14) 0.0101(15)
C2 0.0197(18) 0.046(2) 0.041(2) -0.0065(16) -0.0067(15) 0.0044(15)
C3 0.0181(18) 0.046(2) 0.0354(19) -0.0068(15) -0.0050(15) 0.0083(15)
C4 0.025(2) 0.0493(19) 0.046(2) -0.0032(16) 0.0008(17) 0.0125(15)
C5 0.035(2) 0.052(2) 0.057(3) -0.0063(17) 0.0072(19) 0.0156(17)
C6 0.035(2) 0.042(3) 0.079(3) -0.005(2) 0.015(2) 0.013(2)
C7 0.0209(17) 0.048(2) 0.047(2) -0.0045(15) -0.0021(15) 0.0131(15)
C8 0.025(2) 0.049(2) 0.062(2) -0.0074(16) -0.0057(17) 0.0164(18)
C9 0.047(3) 0.066(3) 0.063(2) -0.0006(18) -0.0031(19) 0.035(3)
C10 0.039(3) 0.058(2) 0.056(2) 0.0022(17) -0.0055(18) 0.027(2)
C11 0.027(2) 0.054(2) 0.0431(19) 0.0018(15) -0.0044(15) 0.0204(19)
C12 0.032(2) 0.061(3) 0.047(2) 0.001(2) 0.0013(17) 0.022(2)
C13 0.043(3) 0.086(3) 0.060(2) 0.0141(19) -0.0024(19) 0.026(2)
C14 0.053(3) 0.088(3) 0.059(2) 0.011(2) -0.009(2) 0.032(2)
C15 0.048(3) 0.081(3) 0.052(2) 0.015(2) -0.001(2) 0.028(2)
C16 0.046(3) 0.081(3) 0.051(2) 0.016(2) -0.002(2) 0.026(2)
C17 0.058(3) 0.085(3) 0.076(3) 0.008(2) -0.017(3) 0.034(3)
C18 0.086(5) 0.109(4) 0.079(3) -0.001(3) -0.023(3) 0.058(4)
C19 0.052(2) 0.040(2) 0.0502(19) 0.0075(16) -0.0072(16) 0.013(2)
C20 0.051(2) 0.041(2) 0.050(2) 0.0020(18) -0.0111(17) 0.0146(19)
C21 0.051(2) 0.041(2) 0.050(2) -0.0002(18) -0.0109(17) 0.0173(19)
C22 0.0398(19) 0.034(2) 0.048(2) 0.0026(17) -0.0111(15) 0.0120(16)
C23 0.040(2) 0.034(2) 0.059(2) 0.0015(17) -0.0082(16) 0.0116(17)
C24 0.051(3) 0.050(3) 0.065(2) -0.0064(18) -0.003(2) 0.016(2)
C25 0.0335(19) 0.043(2) 0.0232(18) 0.0018(14) -0.0089(14) 0.0130(15)
C26 0.0318(18) 0.0285(17) 0.032(2) -0.0007(15) -0.0079(15) 0.0067(14)
C27 0.0349(19) 0.0294(17) 0.032(2) -0.0007(15) -0.0039(16) 0.0098(14)
C28 0.0380(19) 0.0298(17) 0.030(2) -0.0039(14) -0.0087(15) 0.0111(14)
C29 0.041(2) 0.044(2) 0.047(2) 0.0014(17) 0.0009(17) 0.0163(17)
C30 0.058(3) 0.047(3) 0.070(3) -0.007(2) 0.015(3) 0.017(2)
C31 0.0404(19) 0.0270(17) 0.0366(19) -0.0028(14) -0.0085(15) 0.0165(15)
C32 0.044(2) 0.049(2) 0.0400(19) 0.0040(16) -0.0035(17) 0.026(2)
C33 0.042(2) 0.037(2) 0.044(2) 0.0005(16) -0.0146(17) 0.0121(19)
C34 0.046(3) 0.042(2) 0.0473(19) -0.0041(16) -0.0219(17) 0.018(2)
C35 0.057(3) 0.039(2) 0.0497(19) -0.0047(16) -0.0198(17) 0.027(2)
C36 0.070(3) 0.047(2) 0.060(3) -0.016(2) -0.029(2) 0.037(2)
C37 0.074(3) 0.048(2) 0.075(3) 0.0038(19) -0.030(2) 0.025(2)
C38 0.066(2) 0.071(4) 0.077(2) 0.007(2) -0.0283(18) 0.025(2)
C39 0.051(2) 0.062(4) 0.071(2) 0.010(2) -0.0173(17) 0.022(2)
C40 0.053(2) 0.042(3) 0.061(2) 0.0022(18) -0.0226(16) 0.015(2)
C41 0.069(3) 0.058(3) 0.058(2) 0.009(2) -0.0169(18) 0.033(2)
C42 0.089(3) 0.083(4) 0.055(4) -0.008(3) -0.027(3) 0.056(3)
C43 0.034(2) 0.044(2) 0.056(2) 0.0077(16) -0.0090(15) 0.0205(19)
C44 0.032(2) 0.045(2) 0.063(2) 0.0029(18) -0.0061(16) 0.0182(18)
C45 0.0303(19) 0.047(2) 0.056(3) -0.0012(19) -0.0007(16) 0.0207(18)
C46 0.0211(16) 0.0313(18) 0.036(2) -0.0010(15) -0.0020(13) 0.0081(15)
C47 0.0280(18) 0.038(2) 0.035(2) -0.0030(16) -0.0057(14) 0.0148(16)
C48 0.036(2) 0.059(3) 0.051(3) -0.013(2) -0.0140(19) 0.027(2)
O41 0.075(3) 0.073(4) 0.093(3) -0.005(3) -0.024(3) 0.047(3)
O42 0.064(3) 0.068(3) 0.131(5) 0.025(3) -0.029(3) 0.011(2)
O43 0.0329(16) 0.0273(17) 0.0522(18) 0.0020(13) 0.0065(13) 0.0212(14)
O44 0.045(2) 0.046(2) 0.050(2) -0.0002(18) -0.0002(19) 0.030(2)
O45 0.055(2) 0.051(2) 0.088(2) 0.0153(18) 0.0161(19) 0.032(2)
O46 0.064(3) 0.052(2) 0.076(2) 0.0029(18) 0.0156(18) 0.025(2)
O47 0.054(2) 0.043(2) 0.059(2) 0.0003(17) 0.0101(17) 0.0183(17)
O48 0.066(3) 0.071(3) 0.086(2) 0.004(2) 0.0053(18) 0.038(2)
O49 0.32(2) 0.124(6) 0.184(8) -0.025(6) -0.124(13) 0.091(8)
O50 0.047(2) 0.043(2) 0.069(2) -0.0029(17) -0.0015(17) 0.0216(17)
O51 0.050(3) 0.059(3) 0.071(2) -0.011(2) 0.0025(19) 0.027(2)
O52 0.061(2) 0.061(3) 0.070(3) -0.006(2) 0.014(2) 0.033(2)
O53 0.085(3) 0.060(3) 0.070(2) -0.0129(18) -0.006(2) 0.043(2)
O54 0.181(8) 0.28(2) 0.168(8) -0.113(11) -0.082(7) 0.170(12)
O55 0.083(3) 0.0337(19) 0.061(2) 0.0059(16) 0.033(2) 0.0257(19)
O56 0.109(3) 0.046(2) 0.059(3) 0.0161(18) 0.053(2) 0.051(2)
O57 0.134(4) 0.068(3) 0.098(4) 0.045(3) 0.056(3) 0.061(3)
O58 0.123(3) 0.0440(19) 0.063(2) 0.0077(17) 0.041(2) 0.039(2)
O59 0.198(12) 0.093(6) 0.115(4) -0.006(4) 0.051(6) 0.050(7)
O60 0.140(4) 0.054(2) 0.075(3) 0.025(2) 0.068(3) 0.055(3)
O61 0.131(4) 0.099(4) 0.104(4) 0.004(3) 0.048(3) 0.018(4)
O62 0.107(5) 0.069(4) 0.104(3) 0.026(3) 0.024(3) 0.034(4)
O63 0.125(3) 0.054(2) 0.095(3) 0.014(2) 0.051(3) 0.047(2)
O64 0.126(6) 0.119(6) 0.089(4) 0.029(4) 0.034(4) 0.031(5)
O65 0.048(2) 0.0297(16) 0.0501(19) 0.0037(13) 0.0129(15) 0.0226(15)
O66 0.0463(19) 0.068(3) 0.041(2) 0.0237(19) 0.0201(15) 0.0366(19)
O67 0.061(2) 0.065(3) 0.0483(19) 0.0192(18) 0.0180(17) 0.041(2)
O68 0.0394(17) 0.043(2) 0.057(2) -0.0010(16) 0.0155(14) 0.0187(15)
O69 0.049(3) 0.054(2) 0.085(4) 0.005(2) 0.018(3) 0.014(2)
O70 0.0336(18) 0.0243(16) 0.0592(17) 0.0038(13) 0.0150(14) 0.0156(14)
O71 0.0303(19) 0.056(3) 0.103(4) -0.006(3) -0.0075(19) 0.0196(18)
O72 0.051(2) 0.050(2) 0.064(2) -0.019(2) -0.020(2) 0.027(2)
O73 0.0208(14) 0.0285(15) 0.0388(18) -0.0032(13) 0.0089(12) 0.0110(12)
O74 0.0207(16) 0.049(2) 0.0445(19) -0.0071(17) -0.0004(14) 0.0139(15)
O75 0.052(2) 0.0345(17) 0.0324(17) 0.0013(13) 0.0095(15) 0.0299(16)
O76 0.099(3) 0.043(2) 0.048(2) -0.0019(18) 0.006(2) 0.049(3)
O77 0.097(3) 0.051(2) 0.050(2) -0.0079(19) -0.002(2) 0.050(2)
O78 0.059(2) 0.0295(17) 0.060(2) 0.0037(15) 0.0168(16) 0.0307(16)
O79 0.069(3) 0.067(4) 0.108(4) 0.014(3) 0.019(3) 0.045(3)
O80 0.0426(19) 0.0333(15) 0.050(2) 0.0027(13) 0.0062(16) 0.0294(14)
C49 0.050(2) 0.0341(19) 0.058(2) -0.0046(16) -0.0020(17) 0.0315(17)
C50 0.052(2) 0.033(2) 0.084(3) -0.0027(17) -0.0113(18) 0.0257(18)
C51 0.044(2) 0.063(3) 0.093(3) 0.013(2) -0.0031(19) 0.028(2)
C52 0.033(2) 0.035(2) 0.079(2) 0.0060(17) 0.0042(16) 0.0179(18)
C53 0.0350(19) 0.034(2) 0.056(2) 0.0021(16) 0.0073(15) 0.0213(18)
C54 0.037(2) 0.041(2) 0.053(2) 0.0018(19) 0.0067(19) 0.023(2)
C55 0.055(2) 0.044(2) 0.081(2) 0.0100(17) 0.0117(18) 0.0280(19)
C56 0.058(2) 0.043(2) 0.073(2) 0.0076(18) 0.0133(17) 0.0275(18)
C57 0.053(2) 0.038(2) 0.066(2) 0.0070(18) 0.0069(17) 0.0232(19)
C58 0.056(2) 0.052(3) 0.068(2) 0.002(2) 0.0029(17) 0.032(2)
C59 0.053(2) 0.067(3) 0.097(3) -0.011(3) 0.002(2) 0.028(2)
C60 0.068(4) 0.104(5) 0.100(4) -0.017(3) -0.005(3) 0.037(4)
C61 0.052(2) 0.039(3) 0.069(2) -0.0077(18) 0.0034(17) 0.020(2)
C62 0.051(2) 0.038(2) 0.067(3) -0.0072(19) 0.0063(19) 0.019(2)
C63 0.057(3) 0.042(3) 0.064(3) -0.0026(19) 0.015(2) 0.023(2)
C64 0.072(3) 0.035(2) 0.065(3) -0.0017(19) 0.010(2) 0.025(2)
C65 0.082(3) 0.057(3) 0.095(4) -0.024(3) -0.009(3) 0.038(3)
C66 0.130(6) 0.101(7) 0.111(5) -0.049(5) -0.040(5) 0.076(6)
C67 0.114(3) 0.039(2) 0.063(3) 0.0113(18) 0.043(2) 0.043(2)
C68 0.118(3) 0.046(2) 0.060(3) 0.018(2) 0.048(2) 0.048(2)
C69 0.131(3) 0.050(2) 0.074(3) 0.027(2) 0.052(3) 0.054(2)
C70 0.135(4) 0.054(2) 0.076(3) 0.023(2) 0.058(3) 0.050(2)
C71 0.134(4) 0.049(2) 0.088(3) 0.021(2) 0.049(3) 0.044(2)
C72 0.152(5) 0.056(3) 0.108(4) 0.009(3) 0.036(4) 0.048(3)
C73 0.132(4) 0.050(3) 0.096(3) 0.011(2) 0.045(3) 0.046(3)
C74 0.116(3) 0.065(3) 0.102(3) 0.018(2) 0.043(3) 0.040(3)
C75 0.096(3) 0.058(3) 0.098(3) 0.019(2) 0.032(2) 0.038(3)
C76 0.103(3) 0.057(3) 0.072(2) 0.0194(19) 0.045(2) 0.044(3)
C77 0.115(4) 0.078(4) 0.077(3) 0.026(2) 0.036(2) 0.043(3)
C78 0.140(6) 0.090(4) 0.084(4) 0.016(3) 0.032(4) 0.032(4)
C79 0.0415(19) 0.030(2) 0.049(2) 0.0056(15) 0.0151(15) 0.0217(16)
C80 0.046(2) 0.050(3) 0.0504(19) 0.0120(17) 0.0190(15) 0.031(2)
C81 0.044(2) 0.039(3) 0.0463(19) 0.0162(17) 0.0199(15) 0.0240(19)
C82 0.044(2) 0.035(2) 0.0595(19) 0.0002(17) 0.0155(15) 0.0215(19)
C83 0.041(2) 0.042(3) 0.059(2) 0.0004(18) 0.0157(15) 0.0190(19)
C84 0.043(2) 0.055(3) 0.062(3) -0.003(2) 0.0167(19) 0.0184(19)
C85 0.0188(17) 0.029(2) 0.058(2) 0.0027(15) 0.0090(13) 0.0101(14)
C86 0.028(2) 0.034(2) 0.059(2) -0.0011(17) 0.0000(16) 0.0153(16)
C87 0.035(2) 0.036(2) 0.056(3) -0.0081(18) -0.0080(17) 0.0182(17)
C88 0.0344(19) 0.0267(18) 0.034(2) -0.0076(15) -0.0040(15) 0.0175(15)
C89 0.0269(18) 0.0330(18) 0.034(2) -0.0098(15) -0.0001(14) 0.0158(15)
C90 0.027(2) 0.050(3) 0.046(2) -0.010(2) 0.0004(15) 0.0176(18)
C91 0.067(2) 0.038(2) 0.045(2) 0.0039(16) 0.0209(17) 0.039(2)
C92 0.086(3) 0.043(2) 0.044(2) -0.0004(16) 0.0144(19) 0.045(2)
C93 0.066(3) 0.041(2) 0.046(2) -0.0025(16) 0.0092(18) 0.0437(19)
C94 0.051(2) 0.0347(18) 0.050(2) 0.0039(15) 0.0147(17) 0.0313(16)
C95 0.054(2) 0.0336(19) 0.054(2) 0.0032(16) 0.0096(18) 0.0261(17)
C96 0.050(3) 0.028(3) 0.086(3) 0.008(2) 0.000(2) 0.020(2)
O1S 0.128(6) 0.038(3) 0.060(3) -0.001(2) -0.051(4) 0.036(3)
O2S 0.142(9) 0.189(12) 0.123(8) -0.063(8) -0.059(7) 0.115(9)
O3S 0.094(7) 0.102(7) 0.236(14) 0.017(8) 0.003(8) 0.045(6)
O4S 0.135(8) 0.169(11) 0.088(6) 0.014(6) -0.003(5) 0.108(9)
O5S 0.118(8) 0.235(14) 0.227(13) 0.184(13) 0.123(9) 0.122(9)
O7S 0.102(5) 0.069(3) 0.097(5) 0.025(3) 0.016(4) 0.029(3)
K1 0.0577(11) 0.0500(8) 0.0432(10) 0.0028(4) 0.0056(8) 0.0289(6)
K2 0.0328(6) 0.0231(5) 0.0335(6) -0.0039(4) 0.0028(4) 0.0060(4)
K3 0.0434(7) 0.0407(9) 0.0282(8) -0.0064(7) -0.0032(3) 0.0204(4)
K4 0.0367(7) 0.0817(10) 0.0376(6) -0.0017(6) -0.0011(5) 0.0360(7)
K5 0.0467(16) 0.0565(17) 0.0631(18) 0.0102(13) -0.0006(12) 0.0250(13)
K5A 0.0470(14) 0.0413(14) 0.0527(16) 0.0032(11) -0.0079(11) 0.0227(11)
Cl1 0.107(2) 0.0813(17) 0.125(2) 0.0234(16) 0.0229(19) 0.0527(16)

loop_
_atom_type_symbol
_atom_type_description
_atom_type_scat_dispersion_real
_atom_type_scat_dispersion_imag
_atom_type_scat_source
C C 0.0181 0.0091 'International Tables Vol C Tables 4.2.6.8 and 6.1.1.4'
H H 0.0000 0.0000 'International Tables Vol C Tables 4.2.6.8 and 6.1.1.4'
Cl Cl 0.3639 0.7018 'International Tables Vol C Tables 4.2.6.8 and 6.1.1.4'
K K 0.3868 1.0657 'International Tables Vol C Tables 4.2.6.8 and 6.1.1.4'
O O 0.0492 0.0322 'International Tables Vol C Tables 4.2.6.8 and 6.1.1.4'

loop_
_geom_angle_atom_site_label_1
_geom_angle_atom_site_label_2
_geom_angle_atom_site_label_3
_geom_angle
_geom_angle_site_symmetry_1
_geom_angle_site_symmetry_3
C2 O1 H1 109.5 . .
C2 O1 K2 102.3(3) . 4_556
K2 O1 H1 138.7 4_556 .
C3 O2 H2 109.5 . .
C3 O2 K2 116.8(4) . 4_556
K2 O2 H2 92.0 4_556 .
C1 O3 C5 116.6(5) . .
C6 O4 H4 109.5 . .
C6 O4A H4A 109.5 . .
C7 O5 C4 115.5(5) . .
C8 O6 H6 109.5 . .
C9 O7 H7 109.5 . .
C7 O8 K4 118.5(3) . .
C11 O8 C7 110.4(5) . .
C11 O8 K4 119.7(3) . .
C12 O9 H9 109.5 . .
C12 O9 K4 111.5(4) . .
K4 O9 H9 125.4 . .
C13 O10 C10 119.0(6) . .
C14 O11 H11 109.5 . .
C15 O12 H12 109.5 . .
C13 O13 C17 111.0(7) . .
C18 O14 H14 109.5 . .
C18 O14A H14A 109.5 . .
C19 O15 C16 119.8(6) . .
C20 O16 H16 109.5 . .
C21 O17 H17 109.5 . .
C19 O18 C23 110.9(6) . .
C19 O18 K1 118.7(4) . .
C23 O18 K1 111.2(4) . .
C24 O19 H19 109.5 . .
C24 O19 K1 118.5(5) . .
K1 O19 H19 41.6 . .
C25 O20 C22 114.7(4) . .
C26 O21 H21 109.5 . .
C26 O21 K2 107.9(3) . .
K2 O21 H21 13.5 . .
C27 O22 H22 109.5 . .
C27 O22 K2 115.5(3) . .
K2 O22 H22 66.1 . .
C29 O23 C25 114.3(5) . .
C30 O24 H24 109.5 . .
C31 O25 C28 115.3(4) . .
C32 O26 H26 109.5 . .
C33 O27 H27 109.5 . .
C31 O28 C35 112.4(4) . .
C31 O28 K3 112.8(3) . .
C35 O28 K3 122.7(3) . .
C36 O29 H29 109.5 . .
C36 O29 K3 112.7(4) . .
K3 O29 H29 126.0 . .
C37 O30 C34 116.8(6) . .
C38 O31 H31 109.5 . .
C38 O31 K5A 104.4(6) . .
K5A O31 H31 70.9 . .
C39 O32 H32 109.5 . .
C39 O32 K5 113.6(5) . .
C39 O32 K5A 126.9(4) . .
K5 O32 H32 24.0 . .
K5 O32 K5A 50.90(15) . .
K5A O32 H32 73.2 . .
C41 O33 C37 108.4(7) . .
C42 O34 H34 109.5 . .
C43 O35 C40 114.9(5) . .
C44 O36 H36 109.5 . .
C44 O36 K5 155.0(4) . .
K5 O36 H36 79.9 . .
C45 O37 H37 109.5 . .
C43 O38 C47 113.7(4) . .
C43 O38 K4 119.5(4) . 2_655
C47 O38 K4 116.4(3) . 2_655
C48 O39 H39 109.5 . .
C48 O39 K4 118.3(4) . 2_655
K4 O39 H39 19.6 2_655 .
C1 O40 C46 116.7(4) . .
O3 C1 H1A 110.4 . .
O3 C1 C2 107.7(5) . .
O40 C1 O3 110.6(5) . .
O40 C1 H1A 110.4 . .
O40 C1 C2 107.2(5) . .
C2 C1 H1A 110.4 . .
O1 C2 C1 108.9(4) . .
O1 C2 H2A 108.9 . .
O1 C2 C3 111.9(5) . .
O1 C2 K2 52.8(3) . 4_556
C1 C2 H2A 108.9 . .
C1 C2 K2 158.8(4) . 4_556
C3 C2 C1 109.3(5) . .
C3 C2 H2A 108.9 . .
C3 C2 K2 89.2(4) . 4_556
K2 C2 H2A 72.9 4_556 .
O2 C3 C2 108.1(5) . .
O2 C3 H3 109.2 . .
O2 C3 C4 111.7(5) . .
C2 C3 H3 109.2 . .
C2 C3 C4 109.5(5) . .
C4 C3 H3 109.2 . .
O5 C4 C3 105.6(5) . .
O5 C4 H4B 110.2 . .
O5 C4 C5 110.4(6) . .
C3 C4 H4B 110.2 . .
C5 C4 C3 110.1(5) . .
C5 C4 H4B 110.2 . .
O3 C5 C4 107.5(6) . .
O3 C5 H5 109.4 . .
O3 C5 C6 107.3(6) . .
C4 C5 H5 109.4 . .
C6 C5 C4 113.6(6) . .
C6 C5 H5 109.4 . .
O4 C6 C5 108.5(7) . .
O4 C6 H6AA 110.0 . .
O4 C6 H6AB 110.0 . .
O4A C6 C5 107.7(8) . .
O4A C6 H6BC 110.2 . .
O4A C6 H6BD 110.2 . .
C5 C6 H6AA 110.0 . .
C5 C6 H6AB 110.0 . .
C5 C6 H6BC 110.2 . .
C5 C6 H6BD 110.2 . .
H6AA C6 H6AB 108.4 . .
H6BC C6 H6BD 108.5 . .
O5 C7 O8 113.0(5) . .
O5 C7 H7A 107.8 . .
O5 C7 C8 111.7(5) . .
O8 C7 H7A 107.8 . .
O8 C7 C8 108.6(5) . .
C8 C7 H7A 107.8 . .
O6 C8 C7 115.8(6) . .
O6 C8 H8 106.0 . .
O6 C8 C9 109.1(6) . .
C7 C8 H8 106.0 . .
C7 C8 C9 113.1(6) . .
C9 C8 H8 106.0 . .
O7 C9 C8 113.2(7) . .
O7 C9 H9A 108.8 . .
O7 C9 C10 110.6(7) . .
C8 C9 H9A 108.8 . .
C10 C9 C8 106.5(6) . .
C10 C9 H9A 108.8 . .
O10 C10 C9 104.4(6) . .
O10 C10 H10 109.5 . .
C9 C10 H10 109.5 . .
C11 C10 O10 112.0(6) . .
C11 C10 C9 111.9(6) . .
C11 C10 H10 109.5 . .
O8 C11 C10 111.0(6) . .
O8 C11 H11A 109.4 . .
O8 C11 C12 106.2(5) . .
C10 C11 H11A 109.4 . .
C10 C11 C12 111.4(6) . .
C12 C11 H11A 109.4 . .
O9 C12 C11 107.6(6) . .
O9 C12 H12A 110.2 . .
O9 C12 H12B 110.2 . .
C11 C12 H12A 110.2 . .
C11 C12 H12B 110.2 . .
H12A C12 H12B 108.5 . .
O10 C13 H13 106.2 . .
O10 C13 C14 111.8(8) . .
O13 C13 O10 113.6(8) . .
O13 C13 H13 106.2 . .
O13 C13 C14 112.2(7) . .
C14 C13 H13 106.2 . .
O11 C14 C13 111.2(7) . .
O11 C14 H14B 109.6 . .
O11 C14 C15 112.4(8) . .
C13 C14 H14B 109.6 . .
C13 C14 C15 104.3(8) . .
C15 C14 H14B 109.6 . .
O12 C15 C14 105.7(7) . .
O12 C15 H15 109.9 . .
O12 C15 C16 111.8(7) . .
C14 C15 H15 109.9 . .
C16 C15 C14 109.5(8) . .
C16 C15 H15 109.9 . .
O15 C16 C15 104.7(7) . .
O15 C16 H16A 110.1 . .
O15 C16 C17 108.9(7) . .
C15 C16 H16A 110.1 . .
C17 C16 C15 112.9(7) . .
C17 C16 H16A 110.1 . .
O13 C17 C16 107.0(8) . .
O13 C17 H17A 109.0 . .
O13 C17 C18 107.3(8) . .
C16 C17 H17A 109.0 . .
C16 C17 C18 115.4(9) . .
C18 C17 H17A 109.0 . .
O14 C18 C17 114.8(13) . .
O14 C18 H18A 108.6 . .
O14 C18 H18B 108.6 . .
O14A C18 C17 111.6(13) . .
O14A C18 H18C 109.3 . .
O14A C18 H18D 109.3 . .
C17 C18 H18A 108.6 . .
C17 C18 H18B 108.6 . .
C17 C18 H18C 109.3 . .
C17 C18 H18D 109.3 . .
H18A C18 H18B 107.6 . .
H18C C18 H18D 108.0 . .
O15 C19 O18 111.9(6) . .
O15 C19 H19A 107.4 . .
O15 C19 C20 110.3(6) . .
O18 C19 H19A 107.4 . .
O18 C19 C20 112.1(6) . .
C20 C19 H19A 107.4 . .
O16 C20 C19 109.3(6) . .
O16 C20 H20 109.0 . .
O16 C20 C21 108.6(6) . .
C19 C20 H20 109.0 . .
C19 C20 C21 112.0(6) . .
C21 C20 H20 109.0 . .
O17 C21 C20 108.3(6) . .
O17 C21 H21A 111.2 . .
O17 C21 C22 109.5(6) . .
C20 C21 H21A 111.2 . .
C22 C21 C20 105.2(6) . .
C22 C21 H21A 111.2 . .
O20 C22 C21 103.4(5) . .
O20 C22 H22A 111.0 . .
O20 C22 C23 110.7(5) . .
C21 C22 H22A 111.0 . .
C23 C22 C21 109.5(6) . .
C23 C22 H22A 111.0 . .
O18 C23 C22 108.9(5) . .
O18 C23 H23 109.4 . .
O18 C23 C24 104.0(6) . .
C22 C23 H23 109.4 . .
C24 C23 C22 115.5(6) . .
C24 C23 H23 109.4 . .
O19 C24 C23 114.0(7) . .
O19 C24 H24A 108.7 . .
O19 C24 H24B 108.7 . .
C23 C24 H24A 108.7 . .
C23 C24 H24B 108.7 . .
H24A C24 H24B 107.6 . .
O20 C25 O23 107.3(5) . .
O20 C25 H25 110.1 . .
O20 C25 C26 109.5(5) . .
O23 C25 H25 110.1 . .
O23 C25 C26 109.8(5) . .
C26 C25 H25 110.1 . .
O21 C26 C25 106.5(4) . .
O21 C26 H26A 110.0 . .
O21 C26 C27 110.4(5) . .
O21 C26 K2 48.2(3) . .
C25 C26 H26A 110.0 . .
C25 C26 K2 154.1(4) . .
C27 C26 C25 109.8(5) . .
C27 C26 H26A 110.0 . .
C27 C26 K2 87.9(4) . .
K2 C26 H26A 79.6 . .
O22 C27 C26 106.7(5) . .
O22 C27 H27A 110.9 . .
O22 C27 C28 110.2(5) . .
C26 C27 H27A 110.9 . .
C28 C27 C26 106.9(5) . .
C28 C27 H27A 110.9 . .
O25 C28 C27 107.0(5) . .
O25 C28 H28 109.5 . .
O25 C28 C29 108.7(5) . .
C27 C28 H28 109.5 . .
C27 C28 C29 112.5(5) . .
C29 C28 H28 109.5 . .
O23 C29 C28 108.3(5) . .
O23 C29 H29A 108.0 . .
O23 C29 C30 106.5(6) . .
C28 C29 H29A 108.0 . .
C30 C29 C28 117.8(6) . .
C30 C29 H29A 108.0 . .
O24 C30 C29 107.4(7) . .
O24 C30 H30A 110.2 . .
O24 C30 H30B 110.2 . .
C29 C30 H30A 110.2 . .
C29 C30 H30B 110.2 . .
H30A C30 H30B 108.5 . .
O25 C31 O28 113.4(5) . .
O25 C31 H31A 109.0 . .
O25 C31 C32 107.3(5) . .
O28 C31 H31A 109.0 . .
O28 C31 C32 109.0(5) . .
C32 C31 H31A 109.0 . .
O26 C32 C31 110.1(6) . .
O26 C32 H32A 108.2 . .
O26 C32 C33 109.8(6) . .
C31 C32 H32A 108.2 . .
C33 C32 C31 112.2(5) . .
C33 C32 H32A 108.2 . .
O27 C33 C32 108.5(6) . .
O27 C33 H33 110.0 . .
O27 C33 C34 109.1(6) . .
C32 C33 H33 110.0 . .
C32 C33 C34 109.4(5) . .
C34 C33 H33 110.0 . .
O30 C34 C33 104.7(5) . .
O30 C34 H34A 111.0 . .
O30 C34 C35 109.4(6) . .
C33 C34 H34A 111.0 . .
C35 C34 C33 109.5(6) . .
C35 C34 H34A 111.0 . .
O28 C35 C34 108.0(6) . .
O28 C35 H35 111.8 . .
O28 C35 C36 104.2(5) . .
C34 C35 H35 111.8 . .
C36 C35 C34 108.8(6) . .
C36 C35 H35 111.8 . .
O29 C36 C35 113.7(7) . .
O29 C36 H36A 108.8 . .
O29 C36 H36B 108.8 . .
C35 C36 H36A 108.8 . .
C35 C36 H36B 108.8 . .
H36A C36 H36B 107.7 . .
O30 C37 O33 112.1(7) . .
O30 C37 H37A 108.6 . .
O30 C37 C38 111.6(9) . .
O33 C37 H37A 108.6 . .
O33 C37 C38 107.2(7) . .
C38 C37 H37A 108.6 . .
O31 C38 C37 106.7(7) . .
O31 C38 H38 107.0 . .
O31 C38 C39 120.7(10) . .
C37 C38 H38 107.0 . .
C39 C38 C37 107.8(8) . .
C39 C38 H38 107.0 . .
O32 C39 H39A 105.3 . .
O32 C39 C40 112.8(7) . .
C38 C39 O32 110.1(7) . .
C38 C39 H39A 105.3 . .
C38 C39 C40 117.0(9) . .
C40 C39 H39A 105.3 . .
O35 C40 C39 110.6(7) . .
O35 C40 H40 108.6 . .
O35 C40 C41 109.0(6) . .
C39 C40 H40 108.6 . .
C39 C40 C41 111.4(6) . .
C41 C40 H40 108.6 . .
O33 C41 C40 111.5(7) . .
O33 C41 H41 109.1 . .
O33 C41 C42 106.5(8) . .
C40 C41 H41 109.1 . .
C40 C41 C42 111.5(7) . .
C42 C41 H41 109.1 . .
O34 C42 C41 114.8(9) . .
O34 C42 H42A 108.6 . .
O34 C42 H42B 108.6 . .
C41 C42 H42A 108.6 . .
C41 C42 H42B 108.6 . .
H42A C42 H42B 107.5 . .
O35 C43 O38 111.0(6) . .
O35 C43 H43 108.8 . .
O35 C43 C44 109.5(5) . .
O38 C43 H43 108.8 . .
O38 C43 C44 110.0(5) . .
C44 C43 H43 108.8 . .
O36 C44 C43 107.6(6) . .
O36 C44 H44 110.1 . .
O36 C44 C45 109.6(6) . .
C43 C44 H44 110.1 . .
C45 C44 C43 109.2(6) . .
C45 C44 H44 110.1 . .
O37 C45 C44 108.6(5) . .
O37 C45 H45 110.0 . .
O37 C45 C46 106.5(5) . .
C44 C45 H45 110.0 . .
C46 C45 C44 111.6(6) . .
C46 C45 H45 110.0 . .
O40 C46 C45 107.9(5) . .
O40 C46 H46 110.9 . .
O40 C46 C47 108.2(4) . .
C45 C46 H46 110.9 . .
C45 C46 C47 107.8(5) . .
C47 C46 H46 110.9 . .
O38 C47 C46 104.5(4) . .
O38 C47 H47 109.6 . .
O38 C47 C48 107.6(5) . .
C46 C47 H47 109.6 . .
C48 C47 C46 115.8(5) . .
C48 C47 H47 109.6 . .
O39 C48 C47 109.3(6) . .
O39 C48 H48A 109.8 . .
O39 C48 H48B 109.8 . .
C47 C48 H48A 109.8 . .
C47 C48 H48B 109.8 . .
H48A C48 H48B 108.3 . .
C50 O41 H41A 109.5 . .
C51 O42 H42 109.5 . .
C49 O43 C53 111.1(5) . .
C49 O43 K2 115.9(3) . 18_655
C53 O43 K2 117.1(3) . 18_655
C54 O44 H44A 109.5 . .
C54 O44 K2 115.0(4) . 18_655
K2 O44 H44A 75.7 18_655 .
C55 O45 C52 116.1(6) . .
C56 O46 H46A 109.5 . .
C56 O46 K1 108.5(4) . .
K1 O46 H46A 83.2 . .
C57 O47 H47A 109.5 . .
C57 O47 K1 118.4(4) . .
K1 O47 H47A 68.1 . .
C55 O48 C59 115.5(7) . .
C60 O49 H49 109.5 . .
C61 O50 C58 116.8(6) . .
C62 O51 H51 109.5 . .
C63 O52 H52 109.5 . .
C61 O53 C65 112.0(7) . .
C66 O54 H54 109.5 . .
C67 O55 C64 118.0(6) . .
C68 O56 H56 109.5 . .
C68 O56 K4 111.1(4) . 4_556
K4 O56 H56 57.2 4_556 .
C69 O57 H57 109.5 . .
C69 O57 K4 117.8(5) . 4_556
K4 O57 H57 38.1 4_556 .
C71 O58 C67 117.7(9) . .
C72 O59 H59 109.5 . .
C72 O59 K5A 111.8(9) . 6_666
K5A O59 H59 132.7 6_666 .
C70 O60 C73 108.1(7) . .
C74 O61 H61 109.5 . .
C75 O62 H62 109.5 . .
C73 O63 C77 124.9(8) . .
C73 O63 K5 103.7(6) . 6_666
C73 O63 K5A 116.8(6) . 6_666
C77 O63 K5 131.2(6) . 6_666
C77 O63 K5A 107.4(7) . 6_666
K5A O63 K5 44.34(13) 6_666 6_666
C78 O64 H64 109.5 . .
C78 O64 K5A 119.4(11) . 6_666
C78 O64 K5A 80.7(10) . 2_665
K5A O64 H64 163.8 2_665 .
K5A O64 H64 96.0 6_666 .
K5A O64 K5A 67.9(3) 2_665 6_666
C76 O65 C79 117.8(5) . .
C80 O66 H66 109.5 . .
C80 O66 K3 110.2(4) . 2_665
K3 O66 H66 125.2 2_665 .
C81 O67 H67 109.5 . .
C81 O67 K3 117.8(3) . 2_665
K3 O67 H67 52.2 2_665 .
C79 O68 C83 114.0(5) . .
C84 O69 H69 109.5 . .
C85 O70 C82 115.2(5) . .
C86 O71 H71 109.5 . .
C87 O72 H72 109.5 . .
C85 O73 K2 116.0(3) . 16
C89 O73 C85 114.6(4) . .
C89 O73 K2 119.4(3) . 16
C90 O74 H74 109.5 . .
C90 O74 K2 113.7(3) . 16
K2 O74 H74 95.3 16 .
C88 O75 C91 115.2(4) . .
C92 O76 H76 109.5 . .
C92 O76 K4 107.6(4) . 14_654
K4 O76 H76 82.0 14_654 .
C93 O77 H77 109.5 . .
C93 O77 K4 119.1(4) . 14_654
K4 O77 H77 65.7 14_654 .
C91 O78 C95 111.0(5) . .
C96 O79 H79 109.5 . .
C49 O80 C94 117.8(5) . .
O43 C49 H49A 108.4 . .
O80 C49 O43 108.8(5) . .
O80 C49 H49A 108.4 . .
O80 C49 C50 110.3(6) . .
C50 C49 O43 112.4(6) . .
C50 C49 H49A 108.4 . .
O41 C50 H50 108.6 . .
O41 C50 C51 109.3(7) . .
C49 C50 O41 109.8(6) . .
C49 C50 H50 108.6 . .
C49 C50 C51 111.8(7) . .
C51 C50 H50 108.6 . .
O42 C51 C50 102.9(8) . .
O42 C51 H51A 113.5 . .
O42 C51 C52 109.9(7) . .
C50 C51 H51A 113.5 . .
C52 C51 C50 102.7(6) . .
C52 C51 H51A 113.5 . .
O45 C52 C51 105.1(6) . .
O45 C52 H52A 112.5 . .
O45 C52 C53 103.4(6) . .
C51 C52 H52A 112.5 . .
C51 C52 C53 110.1(6) . .
C53 C52 H52A 112.5 . .
O43 C53 C52 106.6(6) . .
O43 C53 H53 110.7 . .
O43 C53 C54 105.3(5) . .
C52 C53 H53 110.7 . .
C54 C53 C52 112.5(5) . .
C54 C53 H53 110.7 . .
O44 C54 C53 111.8(6) . .
O44 C54 H54A 109.2 . .
O44 C54 H54B 109.3 . .
C53 C54 H54A 109.3 . .
C53 C54 H54B 109.3 . .
H54A C54 H54B 107.9 . .
O45 C55 O48 107.2(7) . .
O45 C55 H55 110.1 . .
O45 C55 C56 109.7(7) . .
O48 C55 H55 110.1 . .
O48 C55 C56 109.5(7) . .
C56 C55 H55 110.1 . .
O46 C56 C55 109.7(7) . .
O46 C56 H56A 107.1 . .
O46 C56 C57 115.0(7) . .
O46 C56 K1 48.8(4) . .
C55 C56 H56A 107.1 . .
C55 C56 K1 157.9(6) . .
C57 C56 C55 110.4(6) . .
C57 C56 H56A 107.1 . .
C57 C56 K1 87.0(5) . .
K1 C56 H56A 79.3 . .
O47 C57 C56 107.3(6) . .
O47 C57 H57A 108.9 . .
C56 C57 H57A 108.9 . .
C58 C57 O47 114.0(7) . .
C58 C57 C56 108.6(7) . .
C58 C57 H57A 108.9 . .
O50 C58 H58 109.2 . .
O50 C58 C59 104.1(7) . .
C57 C58 O50 109.0(6) . .
C57 C58 H58 109.2 . .
C57 C58 C59 115.8(8) . .
C59 C58 H58 109.2 . .
O48 C59 C58 106.4(7) . .
O48 C59 H59A 106.4 . .
O48 C59 C60 104.3(8) . .
C58 C59 H59A 106.4 . .
C60 C59 C58 125.7(10) . .
C60 C59 H59A 106.4 . .
O49 C60 C59 98.9(12) . .
O49 C60 H60A 112.0 . .
O49 C60 H60B 112.0 . .
C59 C60 H60A 112.0 . .
C59 C60 H60B 112.0 . .
H60A C60 H60B 109.7 . .
O50 C61 H61A 106.5 . .
O50 C61 C62 110.9(7) . .
O53 C61 O50 112.8(7) . .
O53 C61 H61A 106.5 . .
O53 C61 C62 113.0(7) . .
C62 C61 H61A 106.5 . .
O51 C62 C61 107.9(6) . .
O51 C62 H62A 109.8 . .
O51 C62 C63 111.0(7) . .
C61 C62 H62A 109.8 . .
C63 C62 C61 108.5(6) . .
C63 C62 H62A 109.8 . .
O52 C63 C62 111.3(7) . .
O52 C63 H63 109.8 . .
O52 C63 C64 106.2(6) . .
C62 C63 H63 109.8 . .
C62 C63 C64 110.0(7) . .
C64 C63 H63 109.8 . .
O55 C64 C63 110.2(7) . .
O55 C64 H64A 109.9 . .
O55 C64 C65 110.1(7) . .
C63 C64 H64A 109.9 . .
C65 C64 C63 106.8(7) . .
C65 C64 H64A 109.9 . .
O53 C65 C64 110.8(8) . .
O53 C65 H65 106.9 . .
O53 C65 C66 113.4(9) . .
C64 C65 H65 106.9 . .
C64 C65 C66 111.7(9) . .
C66 C65 H65 106.9 . .
O54 C66 C65 112.3(12) . .
O54 C66 H66A 109.2 . .
O54 C66 H66B 109.2 . .
C65 C66 H66A 109.2 . .
C65 C66 H66B 109.2 . .
H66A C66 H66B 107.9 . .
O55 C67 H67A 111.4 . .
O55 C67 C68 106.7(8) . .
O58 C67 O55 108.0(7) . .
O58 C67 H67A 111.4 . .
O58 C67 C68 107.9(6) . .
C68 C67 H67A 111.4 . .
O56 C68 C67 108.6(6) . .
O56 C68 H68 109.2 . .
O56 C68 K4 45.4(4) . 4_556
C67 C68 H68 109.2 . .
C67 C68 K4 152.8(5) . 4_556
C69 C68 O56 110.4(9) . .
C69 C68 C67 110.3(8) . .
C69 C68 H68 109.2 . .
C69 C68 K4 89.8(7) . 4_556
K4 C68 H68 79.4 4_556 .
O57 C69 H69A 110.4 . .
C68 C69 O57 104.6(8) . .
C68 C69 H69A 110.4 . .
C70 C69 O57 112.1(8) . .
C70 C69 C68 108.9(10) . .
C70 C69 H69A 110.4 . .
O60 C70 H70 110.9 . .
O60 C70 C71 100.0(9) . .
C69 C70 O60 114.3(10) . .
C69 C70 H70 110.9 . .
C69 C70 C71 109.3(8) . .
C71 C70 H70 110.9 . .
O58 C71 C70 110.0(9) . .
O58 C71 H71A 110.8 . .
C70 C71 H71A 110.8 . .
C72 C71 O58 115.0(12) . .
C72 C71 C70 98.8(11) . .
C72 C71 H71A 110.8 . .
O59 C72 H72A 106.8 . .
O59 C72 H72B 106.8 . .
C71 C72 O59 122.0(13) . .
C71 C72 H72A 106.8 . .
C71 C72 H72B 106.8 . .
H72A C72 H72B 106.7 . .
O60 C73 H73 116.2 . .
O63 C73 O60 86.8(9) . .
O63 C73 H73 116.2 . .
C74 C73 O60 112.5(9) . .
C74 C73 O63 105.1(9) . .
C74 C73 H73 116.2 . .
O61 C74 C73 111.9(10) . .
O61 C74 H74A 103.2 . .
O61 C74 C75 115.3(11) . .
C73 C74 H74A 103.2 . .
C73 C74 C75 117.5(14) . .
C75 C74 H74A 103.2 . .
O62 C75 H75 102.8 . .
O62 C75 C76 115.7(7) . .
C74 C75 O62 112.5(11) . .
C74 C75 H75 102.8 . .
C74 C75 C76 117.5(10) . .
C76 C75 H75 102.8 . .
O65 C76 C75 96.6(7) . .
O65 C76 H76A 104.5 . .
C75 C76 H76A 104.5 . .
C77 C76 O65 140.9(12) . .
C77 C76 C75 101.0(9) . .
C77 C76 H76A 104.5 . .
O63 C77 H77A 110.0 . .
O63 C77 C78 111.3(10) . .
O63 C77 K5A 79.2(6) . 2_665
C76 C77 O63 116.5(13) . .
C76 C77 H77A 110.0 . .
C76 C77 C78 98.4(10) . .
C76 C77 K5A 114.3(8) . 2_665
C78 C77 H77A 110.0 . .
C78 C77 K5A 32.1(6) . 2_665
K5A C77 H77A 123.6 2_665 .
O64 C78 C77 103.3(11) . .
O64 C78 H78A 111.1 . .
O64 C78 H78B 111.1 . .
O64 C78 K5A 65.4(8) . 2_665
C77 C78 H78A 111.1 . .
C77 C78 H78B 111.1 . .
C77 C78 K5A 127.7(10) . 2_665
H78A C78 H78B 109.1 . .
K5A C78 H78A 120.7 2_665 .
K5A C78 H78B 46.1 2_665 .
O65 C79 H79A 108.3 . .
O65 C79 C80 110.4(5) . .
O68 C79 O65 110.9(5) . .
O68 C79 H79A 108.3 . .
O68 C79 C80 110.6(5) . .
C80 C79 H79A 108.3 . .
O66 C80 C79 113.3(5) . .
O66 C80 H80 107.5 . .
O66 C80 C81 110.8(6) . .
O66 C80 K3 47.4(3) . 2_665
C79 C80 H80 107.5 . .
C79 C80 C81 110.1(5) . .
C79 C80 K3 159.3(4) . 2_665
C81 C80 H80 107.5 . .
C81 C80 K3 87.0(4) . 2_665
K3 C80 H80 76.9 2_665 .
O67 C81 C80 108.5(5) . .
O67 C81 H81 108.3 . .
O67 C81 C82 111.6(5) . .
C80 C81 H81 108.3 . .
C82 C81 C80 111.7(6) . .
C82 C81 H81 108.3 . .
O70 C82 C81 110.2(6) . .
O70 C82 H82 108.7 . .
O70 C82 C83 110.9(5) . .
C81 C82 H82 108.7 . .
C81 C82 C83 109.7(5) . .
C83 C82 H82 108.7 . .
O68 C83 C82 110.1(6) . .
O68 C83 H83 109.9 . .
O68 C83 C84 107.5(6) . .
C82 C83 H83 109.9 . .
C84 C83 C82 109.6(6) . .
C84 C83 H83 109.9 . .
O69 C84 C83 116.2(7) . .
O69 C84 H84A 108.2 . .
O69 C84 H84B 108.2 . .
C83 C84 H84A 108.2 . .
C83 C84 H84B 108.2 . .
H84A C84 H84B 107.4 . .
O70 C85 O73 111.5(5) . .
O70 C85 H85 109.5 . .
O70 C85 C86 108.6(5) . .
O73 C85 H85 109.5 . .
O73 C85 C86 108.3(4) . .
C86 C85 H85 109.5 . .
O71 C86 C85 111.9(5) . .
O71 C86 H86 109.5 . .
O71 C86 C87 107.3(5) . .
C85 C86 H86 109.5 . .
C85 C86 C87 109.2(5) . .
C87 C86 H86 109.5 . .
O72 C87 C86 107.5(5) . .
O72 C87 H87 111.6 . .
O72 C87 C88 109.7(5) . .
C86 C87 H87 111.6 . .
C88 C87 C86 104.4(5) . .
C88 C87 H87 111.6 . .
O75 C88 C87 106.6(5) . .
O75 C88 H88 111.5 . .
O75 C88 C89 107.0(4) . .
C87 C88 H88 111.5 . .
C87 C88 C89 108.6(5) . .
C89 C88 H88 111.5 . .
O73 C89 C88 108.2(4) . .
O73 C89 H89 109.2 . .
O73 C89 C90 108.1(5) . .
C88 C89 H89 109.2 . .
C90 C89 C88 112.8(5) . .
C90 C89 H89 109.2 . .
O74 C90 C89 109.8(5) . .
O74 C90 H90A 109.7 . .
O74 C90 H90B 109.7 . .
C89 C90 H90A 109.7 . .
C89 C90 H90B 109.7 . .
H90A C90 H90B 108.2 . .
O75 C91 O78 109.7(5) . .
O75 C91 H91 109.2 . .
O75 C91 C92 108.1(6) . .
O78 C91 H91 109.2 . .
O78 C91 C92 111.4(5) . .
C92 C91 H91 109.2 . .
O76 C92 C91 108.6(5) . .
O76 C92 H92 107.6 . .
O76 C92 C93 118.7(7) . .
O76 C92 K4 51.5(3) . 14_654
C91 C92 H92 107.6 . .
C91 C92 K4 160.0(4) . 14_654
C93 C92 C91 106.2(5) . .
C93 C92 H92 107.6 . .
C93 C92 K4 88.3(4) . 14_654
K4 C92 H92 79.9 14_654 .
O77 C93 C92 106.1(5) . .
O77 C93 H93 109.7 . .
O77 C93 C94 111.9(5) . .
C92 C93 H93 109.7 . .
C94 C93 C92 109.7(6) . .
C94 C93 H93 109.7 . .
O80 C94 C93 108.9(5) . .
O80 C94 H94 110.3 . .
O80 C94 C95 105.6(5) . .
C93 C94 H94 110.3 . .
C93 C94 C95 111.4(5) . .
C95 C94 H94 110.3 . .
O78 C95 C94 107.5(5) . .
O78 C95 H95 112.0 . .
O78 C95 C96 101.6(5) . .
C94 C95 H95 112.0 . .
C96 C95 C94 111.2(5) . .
C96 C95 H95 112.0 . .
O79 C96 C95 115.9(7) . .
O79 C96 H96A 108.3 . .
O79 C96 H96B 108.3 . .
C95 C96 H96A 108.3 . .
C95 C96 H96B 108.3 . .
H96A C96 H96B 107.4 . .
H1SA O1S H1SB 109.4 . .
H2SA O2S H2SB 109.4 . .
H3SA O3S H3SB 109.5 . .
H4SA O4S H4SB 109.3 . .
H5SA O5S H5SB 109.3 . .
H7SA O7S H7SB 109.5 . .
K5 O7S H7SA 154.6 . .
K5 O7S H7SA 125.0 4_556 .
K5 O7S H7SB 73.8 . .
K5 O7S H7SB 87.2 4_556 .
K5 O7S K5 29.92(14) . 4_556
O18 K1 O18 115.6(2) 18_655 .
O18 K1 C56 92.43(17) . .
O18 K1 C56 92.43(17) 18_655 18_655
O18 K1 C56 112.31(17) 18_655 .
O18 K1 C56 112.32(17) . 18_655
O19 K1 O18 59.21(17) . .
O19 K1 O18 71.6(2) . 18_655
O19 K1 O18 71.6(2) 18_655 .
O19 K1 O18 59.21(17) 18_655 18_655
O19 K1 O19 78.3(4) . 18_655
O19 K1 O46 74.6(2) . 18_655
O19 K1 O46 152.8(2) . .
O19 K1 O46 74.6(2) 18_655 .
O19 K1 O46 152.8(2) 18_655 18_655
O19 K1 O47 131.39(18) 18_655 18_655
O19 K1 O47 109.57(19) 18_655 .
O19 K1 O47 131.39(18) . .
O19 K1 O47 109.57(19) . 18_655
O19 K1 C56 77.0(2) 18_655 .
O19 K1 C56 147.1(2) 18_655 18_655
O19 K1 C56 147.1(2) . .
O19 K1 C56 77.0(2) . 18_655
O46 K1 O18 112.25(17) . .
O46 K1 O18 92.88(16) 18_655 .
O46 K1 O18 112.25(17) 18_655 18_655
O46 K1 O18 92.88(16) . 18_655
O46 K1 O46 132.6(3) . 18_655
O46 K1 O47 61.57(16) 18_655 18_655
O46 K1 O47 87.68(19) . 18_655
O46 K1 O47 61.57(16) . .
O46 K1 O47 87.68(19) 18_655 .
O46 K1 C56 22.69(19) 18_655 18_655
O46 K1 C56 127.2(2) . 18_655
O46 K1 C56 22.69(19) . .
O46 K1 C56 127.2(2) 18_655 .
O47 K1 O18 154.45(15) 18_655 .
O47 K1 O18 77.44(15) . .
O47 K1 O18 77.43(15) 18_655 18_655
O47 K1 O18 154.44(15) . 18_655
O47 K1 O47 100.1(2) 18_655 .
O47 K1 C56 42.86(17) . .
O47 K1 C56 42.86(17) 18_655 18_655
O47 K1 C56 102.98(19) . 18_655
O47 K1 C56 102.98(19) 18_655 .
C56 K1 C56 133.4(3) 18_655 .
O1 K2 O2 61.19(13) 4_556 4_556
O1 K2 O22 91.29(13) 4_556 .
O1 K2 C2 24.91(12) 4_556 4_556
O1 K2 C26 128.74(14) 4_556 .
O1 K2 O43 119.38(13) 4_556 18_655
O1 K2 O74 72.10(14) 4_556 16_445
O2 K2 O22 109.10(14) 4_556 .
O2 K2 C2 43.58(15) 4_556 4_556
O2 K2 C26 107.95(15) 4_556 .
O21 K2 O1 130.50(15) . 4_556
O21 K2 O2 88.52(14) . 4_556
O21 K2 O22 60.96(12) . .
O21 K2 C2 129.43(16) . 4_556
O21 K2 C26 23.91(12) . .
O21 K2 O43 87.28(12) . 18_655
O21 K2 O44 71.69(14) . 18_655
O21 K2 O73 122.34(12) . 16_445
O21 K2 O74 155.85(14) . 16_445
O22 K2 C2 112.65(14) . 4_556
O22 K2 C26 41.94(13) . .
C2 K2 C26 140.91(15) 4_556 .
O43 K2 O2 78.19(13) 18_655 4_556
O43 K2 O22 146.50(13) 18_655 .
O43 K2 C2 95.28(13) 18_655 4_556
O43 K2 C26 104.57(13) 18_655 .
O44 K2 O1 157.20(15) 18_655 4_556
O44 K2 O2 133.37(13) 18_655 4_556
O44 K2 O22 97.59(14) 18_655 .
O44 K2 C2 148.79(15) 18_655 4_556
O44 K2 C26 68.44(14) 18_655 .
O44 K2 O43 59.61(13) 18_655 18_655
O44 K2 O74 87.07(14) 18_655 16_445
O73 K2 O1 86.45(13) 16_445 4_556
O73 K2 O2 146.22(13) 16_445 4_556
O73 K2 O22 79.05(12) 16_445 .
O73 K2 C2 102.70(14) 16_445 4_556
O73 K2 C26 99.68(12) 16_445 .
O73 K2 O43 113.59(13) 16_445 18_655
O73 K2 O44 74.78(12) 16_445 18_655
O73 K2 O74 59.64(11) 16_445 16_445
O74 K2 O2 98.42(14) 16_445 4_556
O74 K2 O22 135.68(13) 16_445 .
O74 K2 C2 66.19(15) 16_445 4_556
O74 K2 C26 152.15(13) 16_445 .
O74 K2 O43 71.74(12) 16_445 18_655
O28 K3 O28 113.0(2) 17 .
O28 K3 O29 59.50(14) . .
O28 K3 O29 72.04(16) 17 .
O28 K3 O29 72.04(16) . 17
O28 K3 O29 59.49(14) 17 17
O28 K3 O66 124.01(14) 17 3_565
O28 K3 O66 85.27(14) 17 16_445
O28 K3 O66 124.01(14) . 16_445
O28 K3 O66 85.27(14) . 3_565
O28 K3 O67 82.20(13) 17 3_565
O28 K3 O67 143.33(14) . 3_565
O28 K3 O67 82.20(13) . 16_445
O28 K3 O67 143.32(14) 17 16_445
O28 K3 C80 100.79(14) 17 16_445
O28 K3 C80 102.71(14) 17 3_565
O28 K3 C80 100.80(14) . 3_565
O28 K3 C80 102.71(14) . 16_445
O29 K3 O29 84.6(3) . 17
O29 K3 O67 138.91(14) 17 3_565
O29 K3 O67 138.92(14) . 16_445
O29 K3 O67 98.03(17) 17 16_445
O29 K3 O67 98.02(17) . 3_565
O29 K3 C80 152.97(19) 17 3_565
O29 K3 C80 152.97(19) . 16_445
O29 K3 C80 69.84(18) 17 16_445
O29 K3 C80 69.84(18) . 3_565
O66 K3 O29 154.93(18) 3_565 17
O66 K3 O29 154.93(18) 16_445 .
O66 K3 O29 74.55(18) 3_565 .
O66 K3 O29 74.55(18) 16_445 17
O66 K3 O66 128.8(2) 16_445 3_565
O66 K3 O67 89.06(16) 3_565 16_445
O66 K3 O67 89.05(16) 16_445 3_565
O66 K3 O67 59.63(13) 3_565 3_565
O66 K3 O67 59.63(13) 16_445 16_445
O66 K3 C80 22.35(14) 3_565 3_565
O66 K3 C80 22.35(14) 16_445 16_445
O66 K3 C80 127.28(17) 16_445 3_565
O66 K3 C80 127.29(17) 3_565 16_445
O67 K3 O67 105.7(2) 3_565 16_445
O67 K3 C80 42.53(15) 3_565 3_565
O67 K3 C80 42.53(15) 16_445 16_445
O67 K3 C80 106.92(17) 16_445 3_565
O67 K3 C80 106.92(17) 3_565 16_445
C80 K3 C80 136.7(2) 16_445 3_565
O8 K4 O9 60.47(13) . .
O8 K4 O38 115.68(14) . 3_665
O8 K4 O57 141.7(2) . 4_556
O8 K4 O76 119.60(16) . 9_565
O8 K4 O77 77.41(14) . 9_565
O8 K4 C68 99.02(16) . 4_556
O8 K4 C92 100.05(15) . 9_565
O9 K4 O57 100.7(2) . 4_556
O9 K4 O76 151.90(18) . 9_565
O9 K4 O77 136.49(14) . 9_565
O9 K4 C68 72.39(17) . 4_556
O9 K4 C92 149.92(18) . 9_565
O38 K4 O9 65.45(14) 3_665 .
O38 K4 O57 78.58(18) 3_665 4_556
O38 K4 O76 93.78(13) 3_665 9_565
O38 K4 O77 152.79(15) 3_665 9_565
O38 K4 C68 95.35(15) 3_665 4_556
O38 K4 C92 110.60(15) 3_665 9_565
O39 K4 O8 82.62(14) 3_665 .
O39 K4 O9 85.11(16) 3_665 .
O39 K4 O38 60.26(13) 3_665 3_665
O39 K4 O57 131.69(19) 3_665 4_556
O39 K4 O76 67.65(16) 3_665 9_565
O39 K4 O77 100.71(18) 3_665 9_565
O39 K4 C68 152.55(17) 3_665 4_556
O39 K4 C92 68.87(17) 3_665 9_565
O56 K4 O8 81.70(14) 4_556 .
O56 K4 O9 77.12(17) 4_556 .
O56 K4 O38 117.43(16) 4_556 3_665
O56 K4 O39 160.51(16) 4_556 3_665
O56 K4 O57 60.8(2) 4_556 4_556
O56 K4 O76 130.79(17) 4_556 9_565
O56 K4 O77 87.08(18) 4_556 9_565
O56 K4 C68 23.59(17) 4_556 4_556
O56 K4 C92 125.43(18) 4_556 9_565
O57 K4 O76 92.9(2) 4_556 9_565
O57 K4 O77 106.4(2) 4_556 9_565
O57 K4 C68 42.8(2) 4_556 4_556
O57 K4 C92 107.8(2) 4_556 9_565
O76 K4 O77 59.63(14) 9_565 9_565
O76 K4 C68 131.00(19) 9_565 4_556
O76 K4 C92 20.89(15) 9_565 9_565
O77 K4 C68 106.40(19) 9_565 4_556
O77 K4 C92 42.19(16) 9_565 9_565
C92 K4 C68 136.55(19) 9_565 4_556
O32 K5 O36 57.18(18) . .
O32 K5 O63 81.6(2) . 6_656
O32 K5 O7S 102.4(3) . .
O32 K5 O7S 119.3(3) . 4_556
O32 K5 H7SB 98.5 . .
O32 K5 K5A 126.38(19) . 4_556
O36 K5 H7SB 72.1 . .
O63 K5 O36 76.4(2) 6_656 .
O63 K5 H7SB 141.9 6_656 .
O7S K5 O36 87.6(2) . .
O7S K5 O36 62.8(2) 4_556 .
O7S K5 O63 158.1(3) . 6_656
O7S K5 O63 93.0(3) 4_556 6_656
O7S K5 O7S 66.1(4) . 4_556
O7S K5 H7SB 53.5 4_556 .
O7S K5 H7SB 16.8 . .
O7S K5 K5A 121.9(2) . 4_556
O7S K5 K5A 106.2(2) 4_556 4_556
K5 K5 O32 168.3(3) 4_556 .
K5 K5 O36 134.4(2) 4_556 .
K5 K5 O63 102.3(3) 4_556 6_656
K5 K5 O7S 71.8(2) 4_556 4_556
K5 K5 O7S 78.2(2) 4_556 .
K5 K5 H7SB 85.3 4_556 .
K5 K5 K5A 103.23(12) 4_556 .
K5 K5 K5A 47.53(10) 4_556 4_556
K5A K5 O32 67.92(18) . .
K5A K5 O36 142.81(16) 4_556 .
K5A K5 O36 116.69(16) . .
K5A K5 O63 66.3(2) . 6_656
K5A K5 O63 68.54(18) 4_556 6_656
K5A K5 O7S 157.7(2) . 4_556
K5A K5 O7S 135.3(2) . .
K5A K5 H7SB 148.8 . .
K5A K5 H7SB 132.4 4_556 .
K5A K5 K5A 59.62(14) . 4_556
O31 K5A C77 68.6(2) . 3_565
O32 K5A O31 55.75(18) . .
O32 K5A O59 79.7(4) . 6_656
O32 K5A O63 80.5(2) . 6_656
O32 K5A C77 122.6(3) . 3_565
O32 K5A K5 90.17(18) . 4_556
O59 K5A O31 94.1(3) 6_656 .
O59 K5A O63 85.3(3) 6_656 6_656
O59 K5A C77 119.4(4) 6_656 3_565
O59 K5A K5 159.8(3) 6_656 4_556
O63 K5A O31 135.4(2) 6_656 .
O63 K5A C77 147.2(2) 6_656 3_565
O63 K5A K5 75.80(16) 6_656 4_556
O64 K5A O31 167.2(3) 6_656 .
O64 K5A O31 99.5(3) 3_565 .
O64 K5A O32 137.0(3) 6_656 .
O64 K5A O32 154.0(3) 3_565 .
O64 K5A O59 88.5(4) 6_656 6_656
O64 K5A O59 96.2(5) 3_565 6_656
O64 K5A O63 57.3(3) 6_656 6_656
O64 K5A O63 125.0(3) 3_565 6_656
O64 K5A O64 67.8(5) 3_565 6_656
O64 K5A C77 38.3(4) 3_565 3_565
O64 K5A C77 99.3(3) 6_656 3_565
O64 K5A C78 34.0(5) 3_565 3_565
O64 K5A K5 100.3(3) 3_565 4_556
O64 K5A K5 87.2(3) 6_656 4_556
O64 K5A K5 128.0(3) 3_565 .
O64 K5A K5A 45.7(3) 6_656 4_556
O64 K5A K5A 66.4(3) 3_565 4_556
C78 K5A O31 65.5(5) 3_565 .
C78 K5A O32 120.9(5) 3_565 .
C78 K5A O59 99.2(5) 3_565 6_656
C78 K5A O63 158.6(5) 3_565 6_656
C78 K5A O64 101.7(5) 3_565 6_656
C78 K5A C77 20.2(4) 3_565 3_565
C78 K5A K5 117.7(5) 3_565 .
C78 K5A K5 100.9(4) 3_565 4_556
C78 K5A K5A 88.7(4) 3_565 4_556
K5 K5A O31 94.48(19) 4_556 .
K5 K5A O31 81.09(19) . .
K5 K5A O32 61.18(19) . .
K5 K5A O59 135.7(4) . 6_656
K5 K5A O63 69.39(18) . 6_656
K5 K5A O64 105.7(3) . 6_656
K5 K5A C77 80.8(2) 4_556 3_565
K5 K5A C77 99.8(3) . 3_565
K5 K5A K5 29.23(13) . 4_556
K5 K5A K5A 73.72(11) . 4_556
K5A K5A O31 129.58(19) 4_556 .
K5A K5A O32 133.54(18) 4_556 .
K5A K5A O59 134.0(3) 4_556 6_656
K5A K5A O63 73.54(17) 4_556 6_656
K5A K5A C77 73.6(2) 4_556 3_565
K5A K5A K5 46.67(9) 4_556 4_556

loop_
_geom_bond_atom_site_label_1
_geom_bond_atom_site_label_2
_geom_bond_distance
_geom_bond_site_symmetry_2
O1 H1 0.8400 .
O1 C2 1.473(7) .
O1 K2 2.784(5) 4_556
O2 H2 0.8400 .
O2 C3 1.426(8) .
O2 K2 2.852(5) 4_556
O3 C1 1.409(7) .
O3 C5 1.440(9) .
O4 H4 0.8400 .
O4 C6 1.475(14) .
O4A H4A 0.8400 .
O4A C6 1.40(2) .
O5 C4 1.443(9) .
O5 C7 1.382(7) .
O6 H6 0.8400 .
O6 C8 1.393(9) .
O7 H7 0.8400 .
O7 C9 1.426(11) .
O8 C7 1.437(7) .
O8 C11 1.413(8) .
O8 K4 2.751(4) .
O9 H9 0.8400 .
O9 C12 1.426(8) .
O9 K4 2.832(5) .
O10 C10 1.462(9) .
O10 C13 1.451(10) .
O11 H11 0.8400 .
O11 C14 1.410(12) .
O12 H12 0.8400 .
O12 C15 1.475(12) .
O13 C13 1.425(12) .
O13 C17 1.474(10) .
O14 H14 0.8400 .
O14 C18 1.51(2) .
O14A H14A 0.8400 .
O14A C18 1.28(2) .
O15 C16 1.424(9) .
O15 C19 1.383(9) .
O16 H16 0.8400 .
O16 C20 1.453(10) .
O17 H17 0.8400 .
O17 C21 1.434(10) .
O18 C19 1.414(9) .
O18 C23 1.456(8) .
O18 K1 2.892(5) .
O19 H19 0.8400 .
O19 C24 1.320(11) .
O19 K1 2.732(7) .
O20 C22 1.451(8) .
O20 C25 1.417(7) .
O21 H21 0.8400 .
O21 C26 1.476(7) .
O21 K2 2.717(5) .
O22 H22 0.8400 .
O22 C27 1.421(8) .
O22 K2 2.883(4) .
O23 C25 1.445(8) .
O23 C29 1.418(8) .
O24 H24 0.8400 .
O24 C30 1.492(12) .
O25 C28 1.447(7) .
O25 C31 1.392(7) .
O26 H26 0.8400 .
O26 C32 1.388(9) .
O27 H27 0.8400 .
O27 C33 1.455(9) .
O28 C31 1.457(7) .
O28 C35 1.469(8) .
O28 K3 2.710(4) .
O29 H29 0.8400 .
O29 C36 1.421(10) .
O29 K3 2.835(5) .
O30 C34 1.416(8) .
O30 C37 1.354(10) .
O31 H31 0.8400 .
O31 C38 1.361(13) .
O31 K5A 3.343(9) .
O32 H32 0.8400 .
O32 C39 1.466(12) .
O32 K5 2.697(8) .
O32 K5A 2.852(7) .
O33 C37 1.481(12) .
O33 C41 1.433(10) .
O34 H34 0.8400 .
O34 C42 1.443(12) .
O35 C40 1.443(9) .
O35 C43 1.383(8) .
O36 H36 0.8400 .
O36 C44 1.411(8) .
O36 K5 3.362(6) .
O37 H37 0.8400 .
O37 C45 1.463(9) .
O38 C43 1.412(7) .
O38 C47 1.463(7) .
O38 K4 2.786(4) 2_655
O39 H39 0.8400 .
O39 C48 1.430(10) .
O39 K4 2.735(6) 2_655
O40 C1 1.407(7) .
O40 C46 1.426(6) .
C1 H1A 1.0000 .
C1 C2 1.572(9) .
C2 H2A 1.0000 .
C2 C3 1.520(9) .
C2 K2 3.416(7) 4_556
C3 H3 1.0000 .
C3 C4 1.560(8) .
C4 H4B 1.0000 .
C4 C5 1.548(10) .
C5 H5 1.0000 .
C5 C6 1.505(9) .
C6 H6AA 0.9900 .
C6 H6AB 0.9900 .
C6 H6BC 0.9900 .
C6 H6BD 0.9900 .
C7 H7A 1.0000 .
C7 C8 1.507(10) .
C8 H8 1.0000 .
C8 C9 1.520(11) .
C9 H9A 1.0000 .
C9 C10 1.511(11) .
C10 H10 1.0000 .
C10 C11 1.446(11) .
C11 H11A 1.0000 .
C11 C12 1.578(9) .
C12 H12A 0.9900 .
C12 H12B 0.9900 .
C13 H13 1.0000 .
C13 C14 1.459(15) .
C14 H14B 1.0000 .
C14 C15 1.554(11) .
C15 H15 1.0000 .
C15 C16 1.527(14) .
C16 H16A 1.0000 .
C16 C17 1.480(15) .
C17 H17A 1.0000 .
C17 C18 1.515(17) .
C18 H18A 0.9900 .
C18 H18B 0.9900 .
C18 H18C 0.9900 .
C18 H18D 0.9900 .
C19 H19A 1.0000 .
C19 C20 1.497(12) .
C20 H20 1.0000 .
C20 C21 1.536(10) .
C21 H21A 1.0000 .
C21 C22 1.535(10) .
C22 H22A 1.0000 .
C22 C23 1.529(10) .
C23 H23 1.0000 .
C23 C24 1.495(12) .
C24 H24A 0.9900 .
C24 H24B 0.9900 .
C25 H25 1.0000 .
C25 C26 1.546(9) .
C26 H26A 1.0000 .
C26 C27 1.491(8) .
C26 K2 3.467(7) .
C27 H27A 1.0000 .
C27 C28 1.488(8) .
C28 H28 1.0000 .
C28 C29 1.540(9) .
C29 H29A 1.0000 .
C29 C30 1.535(11) .
C30 H30A 0.9900 .
C30 H30B 0.9900 .
C31 H31A 1.0000 .
C31 C32 1.537(9) .
C32 H32A 1.0000 .
C32 C33 1.534(9) .
C33 H33 1.0000 .
C33 C34 1.549(10) .
C34 H34A 1.0000 .
C34 C35 1.546(11) .
C35 H35 1.0000 .
C35 C36 1.477(10) .
C36 H36A 0.9900 .
C36 H36B 0.9900 .
C37 H37A 1.0000 .
C37 C38 1.589(16) .
C38 H38 1.0000 .
C38 C39 1.457(12) .
C39 H39A 1.0000 .
C39 C40 1.473(12) .
C40 H40 1.0000 .
C40 C41 1.507(13) .
C41 H41 1.0000 .
C41 C42 1.512(13) .
C42 H42A 0.9900 .
C42 H42B 0.9900 .
C43 H43 1.0000 .
C43 C44 1.570(11) .
C44 H44 1.0000 .
C44 C45 1.520(9) .
C45 H45 1.0000 .
C45 C46 1.474(8) .
C46 H46 1.0000 .
C46 C47 1.561(8) .
C47 H47 1.0000 .
C47 C48 1.502(9) .
C48 H48A 0.9900 .
C48 H48B 0.9900 .
O41 H41A 0.8400 .
O41 C50 1.500(10) .
O42 H42 0.8400 .
O42 C51 1.477(12) .
O43 C49 1.439(8) .
O43 C53 1.449(8) .
O43 K2 2.825(4) 18_655
O44 H44A 0.8400 .
O44 C54 1.379(8) .
O44 K2 2.784(5) 18_655
O45 C52 1.476(10) .
O45 C55 1.378(10) .
O46 H46A 0.8400 .
O46 C56 1.426(11) .
O46 K1 2.781(6) .
O47 H47A 0.8400 .
O47 C57 1.461(9) .
O47 K1 2.821(5) .
O48 C55 1.387(12) .
O48 C59 1.471(12) .
O49 H49 0.8400 .
O49 C60 1.32(2) .
O50 C58 1.479(10) .
O50 C61 1.426(10) .
O51 H51 0.8400 .
O51 C62 1.459(11) .
O52 H52 0.8400 .
O52 C63 1.434(10) .
O53 C61 1.322(11) .
O53 C65 1.420(11) .
O54 H54 0.8400 .
O54 C66 1.268(19) .
O55 C64 1.440(9) .
O55 C67 1.407(9) .
O56 H56 0.8400 .
O56 C68 1.508(13) .
O56 K4 2.680(7) 4_556
O57 H57 0.8400 .
O57 C69 1.533(16) .
O57 K4 2.856(9) 4_556
O58 C67 1.393(12) .
O58 C71 1.391(11) .
O59 H59 0.8400 .
O59 C72 1.373(17) .
O59 K5A 2.914(13) 6_666
O60 C70 1.462(10) .
O60 C73 1.756(15) .
O61 H61 0.8400 .
O61 C74 1.382(18) .
O62 H62 0.8400 .
O62 C75 1.557(16) .
O63 C73 1.439(16) .
O63 C77 1.509(14) .
O63 K5 3.199(7) 6_666
O63 K5A 3.129(9) 6_666
O64 H64 0.8400 .
O64 C78 1.345(19) .
O64 K5A 2.189(14) 2_665
O64 K5A 2.803(10) 6_666
O65 C76 1.353(9) .
O65 C79 1.445(7) .
O66 H66 0.8400 .
O66 C80 1.422(8) .
O66 K3 2.755(5) 2_665
O67 H67 0.8400 .
O67 C81 1.407(9) .
O67 K3 2.891(5) 2_665
O68 C79 1.401(8) .
O68 C83 1.434(8) .
O69 H69 0.8400 .
O69 C84 1.457(10) .
O70 C82 1.395(8) .
O70 C85 1.377(8) .
O71 H71 0.8400 .
O71 C86 1.414(8) .
O72 H72 0.8400 .
O72 C87 1.366(9) .
O73 C85 1.440(6) .
O73 C89 1.424(7) .
O73 K2 2.758(4) 16
O74 H74 0.8400 .
O74 C90 1.401(9) .
O74 K2 2.810(5) 16
O75 C88 1.408(7) .
O75 C91 1.410(7) .
O76 H76 0.8400 .
O76 C92 1.302(10) .
O76 K4 2.860(6) 14_654
O77 H77 0.8400 .
O77 C93 1.419(9) .
O77 K4 2.862(6) 14_654
O78 C91 1.432(9) .
O78 C95 1.473(8) .
O79 H79 0.8400 .
O79 C96 1.375(11) .
O80 C49 1.419(7) .
O80 C94 1.467(8) .
C49 H49A 1.0000 .
C49 C50 1.431(10) .
C50 H50 1.0000 .
C50 C51 1.558(14) .
C51 H51A 1.0000 .
C51 C52 1.491(11) .
C52 H52A 1.0000 .
C52 C53 1.552(9) .
C53 H53 1.0000 .
C53 C54 1.513(9) .
C54 H54A 0.9900 .
C54 H54B 0.9900 .
C55 H55 1.0000 .
C55 C56 1.580(11) .
C56 H56A 1.0000 .
C56 C57 1.515(11) .
C56 K1 3.505(9) .
C57 H57A 1.0000 .
C57 C58 1.421(12) .
C58 H58 1.0000 .
C58 C59 1.539(13) .
C59 H59A 1.0000 .
C59 C60 1.526(17) .
C60 H60A 0.9900 .
C60 H60B 0.9900 .
C61 H61A 1.0000 .
C61 C62 1.527(12) .
C62 H62A 1.0000 .
C62 C63 1.466(10) .
C63 H63 1.0000 .
C63 C64 1.554(12) .
C64 H64A 1.0000 .
C64 C65 1.511(14) .
C65 H65 1.0000 .
C65 C66 1.547(17) .
C66 H66A 0.9900 .
C66 H66B 0.9900 .
C67 H67A 1.0000 .
C67 C68 1.597(16) .
C68 H68 1.0000 .
C68 C69 1.506(11) .
C68 K4 3.516(12) 4_556
C69 H69A 1.0000 .
C69 C70 1.420(18) .
C70 H70 1.0000 .
C70 C71 1.64(2) .
C71 H71A 1.0000 .
C71 C72 1.331(18) .
C72 H72A 0.9900 .
C72 H72B 0.9900 .
C73 H73 1.0000 .
C73 C74 1.38(2) .
C74 H74A 1.0000 .
C74 C75 1.475(16) .
C75 H75 1.0000 .
C75 C76 1.887(18) .
C76 H76A 1.0000 .
C76 C77 1.261(16) .
C77 H77A 1.0000 .
C77 C78 1.54(2) .
C77 K5A 3.537(13) 2_665
C78 H78A 0.9900 .
C78 H78B 0.9900 .
C78 K5A 2.375(15) 2_665
C79 H79A 1.0000 .
C79 C80 1.470(10) .
C80 H80 1.0000 .
C80 C81 1.539(9) .
C80 K3 3.510(7) 2_665
C81 H81 1.0000 .
C81 C82 1.498(9) .
C82 H82 1.0000 .
C82 C83 1.503(11) .
C83 H83 1.0000 .
C83 C84 1.480(10) .
C84 H84A 0.9900 .
C84 H84B 0.9900 .
C85 H85 1.0000 .
C85 C86 1.543(9) .
C86 H86 1.0000 .
C86 C87 1.585(8) .
C87 H87 1.0000 .
C87 C88 1.521(8) .
C88 H88 1.0000 .
C88 C89 1.586(7) .
C89 H89 1.0000 .
C89 C90 1.503(8) .
C90 H90A 0.9900 .
C90 H90B 0.9900 .
C91 H91 1.0000 .
C91 C92 1.595(11) .
C92 H92 1.0000 .
C92 C93 1.527(10) .
C92 K4 3.482(8) 14_654
C93 H93 1.0000 .
C93 C94 1.478(9) .
C94 H94 1.0000 .
C94 C95 1.529(10) .
C95 H95 1.0000 .
C95 C96 1.515(10) .
C96 H96A 0.9900 .
C96 H96B 0.9900 .
O1S H1SA 0.8729 .
O1S H1SB 0.8708 .
O2S H2SA 0.8650 .
O2S H2SB 0.8753 .
O3S H3SA 0.8651 .
O3S H3SB 0.8640 .
O4S H4SA 0.8697 .
O4S H4SB 0.8724 .
O5S H5SA 0.8715 .
O5S H5SB 0.8686 .
O7S H7SA 0.8696 .
O7S H7SB 0.8714 .
O7S K5 3.104(9) 4_556
O7S K5 3.013(8) .
K1 O18 2.892(5) 18_655
K1 O19 2.732(7) 18_655
K1 O46 2.781(6) 18_655
K1 O47 2.821(5) 18_655
K1 C56 3.505(9) 18_655
K2 O1 2.783(5) 4_556
K2 O2 2.852(5) 4_556
K2 C2 3.416(7) 4_556
K2 O43 2.825(4) 18_655
K2 O44 2.783(5) 18_655
K2 O73 2.758(4) 16_445
K2 O74 2.811(5) 16_445
K3 O28 2.710(4) 17
K3 O29 2.836(5) 17
K3 O66 2.755(5) 3_565
K3 O66 2.755(5) 16_445
K3 O67 2.890(5) 16_445
K3 O67 2.891(5) 3_565
K3 C80 3.510(7) 16_445
K3 C80 3.510(7) 3_565
K4 O38 2.786(4) 3_665
K4 O39 2.735(6) 3_665
K4 O56 2.680(7) 4_556
K4 O57 2.856(9) 4_556
K4 O76 2.860(6) 9_565
K4 O77 2.862(6) 9_565
K4 C68 3.516(12) 4_556
K4 C92 3.482(8) 9_565
K5 O63 3.199(7) 6_656
K5 O7S 3.104(9) 4_556
K5 H7SB 2.8935 .
K5 K5 1.582(7) 4_556
K5 K5A 3.153(4) 4_556
K5 K5A 2.389(5) .
K5A O59 2.914(14) 6_656
K5A O63 3.129(9) 6_656
K5A O64 2.803(10) 6_656
K5A O64 2.189(14) 3_565
K5A C77 3.537(13) 3_565
K5A C78 2.376(15) 3_565
K5A K5 3.152(4) 4_556
K5A K5A 2.833(6) 4_556

loop_
_geom_torsion_atom_site_label_1
_geom_torsion_atom_site_label_2
_geom_torsion_atom_site_label_3
_geom_torsion_atom_site_label_4
_geom_torsion
_geom_torsion_site_symmetry_1
_geom_torsion_site_symmetry_4
O1 C2 C3 O2 61.4(6) . .
O1 C2 C3 C4 -176.8(5) . .
O2 C3 C4 O5 -65.4(6) . .
O2 C3 C4 C5 175.5(6) . .
O3 C1 C2 O1 -179.7(5) . .
O3 C1 C2 C3 57.8(6) . .
O3 C1 C2 K2 -152.3(9) . 4_556
O3 C5 C6 O4 -71.9(8) . .
O3 C5 C6 O4A 64.0(15) . .
O5 C4 C5 O3 -171.3(5) . .
O5 C4 C5 C6 70.1(8) . .
O5 C7 C8 O6 58.1(8) . .
O5 C7 C8 C9 -68.9(7) . .
O6 C8 C9 O7 56.1(8) . .
O6 C8 C9 C10 177.8(6) . .
O7 C9 C10 O10 -62.0(8) . .
O7 C9 C10 C11 176.6(6) . .
O8 C7 C8 O6 -176.7(5) . .
O8 C7 C8 C9 56.3(7) . .
O8 C11 C12 O9 -65.1(7) . .
O10 C10 C11 O8 -178.2(5) . .
O10 C10 C11 C12 63.7(7) . .
O10 C13 C14 O11 56.5(9) . .
O10 C13 C14 C15 -64.9(9) . .
O11 C14 C15 O12 62.5(9) . .
O11 C14 C15 C16 -177.0(7) . .
O12 C15 C16 O15 -69.1(8) . .
O12 C15 C16 C17 172.6(7) . .
O13 C13 C14 O11 -174.5(6) . .
O13 C13 C14 C15 64.1(9) . .
O13 C17 C18 O14 -52.0(13) . .
O13 C17 C18 O14A 72.2(17) . .
O15 C16 C17 O13 -170.5(7) . .
O15 C16 C17 C18 70.2(10) . .
O15 C19 C20 O16 52.2(8) . .
O15 C19 C20 C21 -68.2(8) . .
O16 C20 C21 O17 66.5(7) . .
O16 C20 C21 C22 -176.5(6) . .
O17 C21 C22 O20 -67.0(7) . .
O17 C21 C22 C23 174.9(6) . .
O18 C19 C20 O16 177.6(5) . .
O18 C19 C20 C21 57.2(8) . .
O18 C23 C24 O19 -65.8(9) . .
O20 C22 C23 O18 -176.5(5) . .
O20 C22 C23 C24 67.0(8) . .
O20 C25 C26 O21 59.9(6) . .
O20 C25 C26 C27 -59.5(6) . .
O20 C25 C26 K2 71.1(9) . .
O21 C26 C27 O22 66.4(6) . .
O21 C26 C27 C28 -175.6(5) . .
O22 C27 C28 O25 -65.5(6) . .
O22 C27 C28 C29 175.2(5) . .
O23 C25 C26 O21 177.5(4) . .
O23 C25 C26 C27 58.0(6) . .
O23 C25 C26 K2 -171.4(6) . .
O23 C29 C30 O24 -65.7(7) . .
O25 C28 C29 O23 -176.0(5) . .
O25 C28 C29 C30 63.3(7) . .
O25 C31 C32 O26 54.6(6) . .
O25 C31 C32 C33 -68.0(6) . .
O26 C32 C33 O27 65.6(7) . .
O26 C32 C33 C34 -175.5(6) . .
O27 C33 C34 O30 -69.4(7) . .
O27 C33 C34 C35 173.4(5) . .
O28 C31 C32 O26 177.7(5) . .
O28 C31 C32 C33 55.1(7) . .
O28 C35 C36 O29 -58.5(9) . .
O30 C34 C35 O28 -174.3(5) . .
O30 C34 C35 C36 73.1(7) . .
O30 C37 C38 O31 66.5(9) . .
O30 C37 C38 C39 -64.6(10) . .
O31 C38 C39 O32 57.3(12) . .
O31 C38 C39 C40 -172.3(8) . .
O32 C39 C40 O35 -63.5(9) . .
O32 C39 C40 C41 175.2(7) . .
O33 C37 C38 O31 -170.5(8) . .
O33 C37 C38 C39 58.5(10) . .
O33 C41 C42 O34 -62.7(9) . .
O35 C40 C41 O33 -173.7(6) . .
O35 C40 C41 C42 67.3(9) . .
O35 C43 C44 O36 47.2(7) . .
O35 C43 C44 C45 -71.7(7) . .
O36 C44 C45 O37 72.1(7) . .
O36 C44 C45 C46 -170.8(6) . .
O37 C45 C46 O40 -63.8(6) . .
O37 C45 C46 C47 179.5(5) . .
O38 C43 C44 O36 169.5(5) . .
O38 C43 C44 C45 50.6(7) . .
O38 C47 C48 O39 -59.2(6) . .
O40 C1 C2 O1 61.3(6) . .
O40 C1 C2 C3 -61.2(6) . .
O40 C1 C2 K2 88.6(12) . 4_556
O40 C46 C47 O38 179.1(4) . .
O40 C46 C47 C48 61.0(7) . .
C1 O3 C5 C4 62.3(7) . .
C1 O3 C5 C6 -175.2(6) . .
C1 O40 C46 C45 138.1(5) . .
C1 O40 C46 C47 -105.5(5) . .
C1 C2 C3 O2 -178.0(4) . .
C1 C2 C3 C4 -56.2(6) . .
C2 C3 C4 O5 175.0(4) . .
C2 C3 C4 C5 55.9(7) . .
C3 C4 C5 O3 -55.1(7) . .
C3 C4 C5 C6 -173.7(7) . .
C4 O5 C7 O8 91.7(6) . .
C4 O5 C7 C8 -145.5(6) . .
C4 C5 C6 O4 46.8(10) . .
C4 C5 C6 O4A -177.3(14) . .
C5 O3 C1 O40 53.6(7) . .
C5 O3 C1 C2 -63.2(7) . .
C7 O5 C4 C3 127.7(5) . .
C7 O5 C4 C5 -113.3(6) . .
C7 O8 C11 C10 64.4(6) . .
C7 O8 C11 C12 -174.4(5) . .
C7 C8 C9 O7 -173.5(6) . .
C7 C8 C9 C10 -51.8(8) . .
C8 C9 C10 O10 174.7(6) . .
C8 C9 C10 C11 53.3(8) . .
C9 C10 C11 O8 -61.3(7) . .
C9 C10 C11 C12 -179.4(6) . .
C10 O10 C13 O13 123.4(7) . .
C10 O10 C13 C14 -108.3(8) . .
C10 C11 C12 O9 55.8(7) . .
C11 O8 C7 O5 64.0(7) . .
C11 O8 C7 C8 -60.5(6) . .
C13 O10 C10 C9 137.2(8) . .
C13 O10 C10 C11 -101.5(8) . .
C13 O13 C17 C16 59.3(10) . .
C13 O13 C17 C18 -176.3(8) . .
C13 C14 C15 O12 -176.9(7) . .
C13 C14 C15 C16 -56.3(9) . .
C14 C15 C16 O15 174.1(7) . .
C14 C15 C16 C17 55.8(10) . .
C15 C16 C17 O13 -54.7(10) . .
C15 C16 C17 C18 -174.0(8) . .
C16 O15 C19 O18 96.0(8) . .
C16 O15 C19 C20 -138.5(7) . .
C16 C17 C18 O14 67.2(13) . .
C16 C17 C18 O14A -168.7(16) . .
C17 O13 C13 O10 59.5(10) . .
C17 O13 C13 C14 -68.5(9) . .
C19 O15 C16 C15 101.6(8) . .
C19 O15 C16 C17 -137.4(8) . .
C19 O18 C23 C22 61.6(7) . .
C19 O18 C23 C24 -174.7(6) . .
C19 C20 C21 O17 -172.8(6) . .
C19 C20 C21 C22 -55.7(7) . .
C20 C21 C22 O20 176.8(5) . .
C20 C21 C22 C23 58.8(7) . .
C21 C22 C23 O18 -63.1(7) . .
C21 C22 C23 C24 -179.7(6) . .
C22 O20 C25 O23 118.2(5) . .
C22 O20 C25 C26 -122.7(6) . .
C22 C23 C24 O19 53.5(9) . .
C23 O18 C19 O15 65.8(7) . .
C23 O18 C19 C20 -58.8(7) . .
C25 O20 C22 C21 136.2(5) . .
C25 O20 C22 C23 -106.6(6) . .
C25 O23 C29 C28 56.3(6) . .
C25 O23 C29 C30 -176.1(6) . .
C25 C26 C27 O22 -176.5(4) . .
C25 C26 C27 C28 -58.6(6) . .
C26 C27 C28 O25 178.8(4) . .
C26 C27 C28 C29 59.5(6) . .
C27 C28 C29 O23 -57.7(7) . .
C27 C28 C29 C30 -178.5(6) . .
C28 O25 C31 O28 100.8(6) . .
C28 O25 C31 C32 -138.8(5) . .
C28 C29 C30 O24 56.1(8) . .
C29 O23 C25 O20 61.1(6) . .
C29 O23 C25 C26 -57.8(6) . .
C31 O25 C28 C27 118.1(5) . .
C31 O25 C28 C29 -120.2(5) . .
C31 O28 C35 C34 64.9(6) . .
C31 O28 C35 C36 -179.4(6) . .
C31 C32 C33 O27 -171.6(5) . .
C31 C32 C33 C34 -52.8(7) . .
C32 C33 C34 O30 172.1(6) . .
C32 C33 C34 C35 54.9(7) . .
C33 C34 C35 O28 -60.2(6) . .
C33 C34 C35 C36 -172.8(5) . .
C34 O30 C37 O33 134.6(7) . .
C34 O30 C37 C38 -105.1(8) . .
C34 C35 C36 O29 56.6(8) . .
C35 O28 C31 O25 57.7(7) . .
C35 O28 C31 C32 -61.7(6) . .
C37 O30 C34 C33 137.0(8) . .
C37 O30 C34 C35 -105.8(8) . .
C37 O33 C41 C40 64.3(8) . .
C37 O33 C41 C42 -173.8(7) . .
C37 C38 C39 O32 -179.9(7) . .
C37 C38 C39 C40 -49.5(11) . .
C38 C39 C40 O35 167.4(7) . .
C38 C39 C40 C41 46.1(10) . .
C39 C40 C41 O33 -51.4(9) . .
C39 C40 C41 C42 -170.4(8) . .
C40 O35 C43 O38 101.1(7) . .
C40 O35 C43 C44 -137.3(6) . .
C40 C41 C42 O34 59.2(10) . .
C41 O33 C37 O30 55.5(10) . .
C41 O33 C37 C38 -67.2(8) . .
C43 O35 C40 C39 97.3(7) . .
C43 O35 C40 C41 -139.9(6) . .
C43 O38 C47 C46 67.0(6) . .
C43 O38 C47 C48 -169.4(5) . .
C43 C44 C45 O37 -170.2(5) . .
C43 C44 C45 C46 -53.1(8) . .
C44 C45 C46 O40 177.8(5) . .
C44 C45 C46 C47 61.1(7) . .
C45 C46 C47 O38 -64.4(6) . .
C45 C46 C47 C48 177.4(6) . .
C46 O40 C1 O3 129.1(5) . .
C46 O40 C1 C2 -113.8(5) . .
C46 C47 C48 O39 57.2(7) . .
C47 O38 C43 O35 60.4(7) . .
C47 O38 C43 C44 -61.0(7) . .
O41 C50 C51 O42 64.3(8) . .
O41 C50 C51 C52 178.5(6) . .
O42 C51 C52 O45 -77.7(9) . .
O42 C51 C52 C53 171.5(8) . .
O43 C49 C50 O41 -179.7(6) . .
O43 C49 C50 C51 58.9(7) . .
O43 C53 C54 O44 -63.1(6) . .
O45 C52 C53 O43 -177.3(4) . .
O45 C52 C53 C54 67.7(6) . .
O45 C55 C56 O46 65.5(8) . .
O45 C55 C56 C57 -62.2(9) . .
O45 C55 C56 K1 77.5(14) . .
O46 C56 C57 O47 58.1(8) . .
O46 C56 C57 C58 -178.3(6) . .
O47 C57 C58 O50 -67.0(8) . .
O47 C57 C58 C59 176.1(7) . .
O48 C55 C56 O46 -177.1(6) . .
O48 C55 C56 C57 55.2(9) . .
O48 C55 C56 K1 -165.1(11) . .
O48 C59 C60 O49 -66.4(16) . .
O50 C58 C59 O48 -175.3(7) . .
O50 C58 C59 C60 62.8(12) . .
O50 C61 C62 O51 50.7(8) . .
O50 C61 C62 C63 -69.6(8) . .
O51 C62 C63 O52 70.1(8) . .
O51 C62 C63 C64 -172.6(6) . .
O52 C63 C64 O55 -64.2(8) . .
O52 C63 C64 C65 176.2(7) . .
O53 C61 C62 O51 178.5(6) . .
O53 C61 C62 C63 58.2(9) . .
O53 C65 C66 O54 55(2) . .
O55 C64 C65 O53 -177.1(7) . .
O55 C64 C65 C66 55.5(12) . .
O55 C67 C68 O56 61.4(7) . .
O55 C67 C68 C69 -59.7(9) . .
O55 C67 C68 K4 75.8(11) . 4_556
O56 C68 C69 O57 58.8(9) . .
O56 C68 C69 C70 178.8(8) . .
O57 C69 C70 O60 -75.1(10) . .
O57 C69 C70 C71 173.8(7) . .
O58 C67 C68 O56 177.2(5) . .
O58 C67 C68 C69 56.1(9) . .
O58 C67 C68 K4 -168.4(8) . 4_556
O58 C71 C72 O59 -42(2) . .
O60 C70 C71 O58 -174.9(8) . .
O60 C70 C71 C72 64.4(10) . .
O60 C73 C74 O61 86.3(13) . .
O60 C73 C74 C75 -50.5(13) . .
O61 C74 C75 O62 48.5(15) . .
O61 C74 C75 C76 -173.4(11) . .
O62 C75 C76 O65 -41.2(10) . .
O62 C75 C76 C77 173.9(10) . .
O63 C73 C74 O61 179.1(11) . .
O63 C73 C74 C75 42.2(13) . .
O63 C77 C78 O64 69.4(16) . .
O63 C77 C78 K5A 0.4(18) . 2_665
O65 C76 C77 O63 -158.7(12) . .
O65 C76 C77 C78 82.3(18) . .
O65 C76 C77 K5A 111.5(14) . 2_665
O65 C79 C80 O66 56.6(7) . .
O65 C79 C80 C81 -68.0(6) . .
O65 C79 C80 K3 75.9(13) . 2_665
O66 C80 C81 O67 58.5(7) . .
O66 C80 C81 C82 -178.1(5) . .
O67 C81 C82 O70 -64.5(7) . .
O67 C81 C82 C83 173.2(5) . .
O68 C79 C80 O66 179.7(5) . .
O68 C79 C80 C81 55.1(7) . .
O68 C79 C80 K3 -161.0(11) . 2_665
O68 C83 C84 O69 -63.4(9) . .
O70 C82 C83 O68 -176.4(5) . .
O70 C82 C83 C84 65.6(7) . .
O70 C85 C86 O71 57.5(7) . .
O70 C85 C86 C87 -61.1(6) . .
O71 C86 C87 O72 59.6(7) . .
O71 C86 C87 C88 176.1(6) . .
O72 C87 C88 O75 -67.9(6) . .
O72 C87 C88 C89 177.1(5) . .
O73 C85 C86 O71 178.7(5) . .
O73 C85 C86 C87 60.1(6) . .
O73 C89 C90 O74 -60.6(6) . .
O75 C88 C89 O73 -176.6(4) . .
O75 C88 C89 C90 63.8(6) . .
O75 C91 C92 O76 65.8(7) . .
O75 C91 C92 C93 -62.9(6) . .
O75 C91 C92 K4 72.4(15) . 14_654
O76 C92 C93 O77 60.1(7) . .
O76 C92 C93 C94 -178.8(5) . .
O77 C93 C94 O80 -65.3(7) . .
O77 C93 C94 C95 178.6(6) . .
O78 C91 C92 O76 -173.6(6) . .
O78 C91 C92 C93 57.6(7) . .
O78 C91 C92 K4 -167.1(11) . 14_654
O78 C95 C96 O79 -64.9(7) . .
O80 C49 C50 O41 58.8(8) . .
O80 C49 C50 C51 -62.7(8) . .
O80 C94 C95 O78 -179.2(4) . .
O80 C94 C95 C96 70.4(6) . .
C49 O43 C53 C52 59.2(6) . .
C49 O43 C53 C54 179.0(5) . .
C49 O80 C94 C93 116.3(6) . .
C49 O80 C94 C95 -124.0(6) . .
C49 C50 C51 O42 -173.9(6) . .
C49 C50 C51 C52 -59.8(8) . .
C50 C51 C52 O45 173.4(6) . .
C50 C51 C52 C53 62.6(8) . .
C51 C52 C53 O43 -65.5(7) . .
C51 C52 C53 C54 179.6(7) . .
C52 O45 C55 O48 137.2(7) . .
C52 O45 C55 C56 -104.0(7) . .
C52 C53 C54 O44 52.6(7) . .
C53 O43 C49 O80 63.7(6) . .
C53 O43 C49 C50 -58.8(7) . .
C55 O45 C52 C51 130.1(7) . .
C55 O45 C52 C53 -114.4(7) . .
C55 O48 C59 C58 56.7(10) . .
C55 O48 C59 C60 -168.7(8) . .
C55 C56 C57 O47 -177.2(6) . .
C55 C56 C57 C58 -53.6(9) . .
C56 C57 C58 O50 173.4(6) . .
C56 C57 C58 C59 56.5(9) . .
C57 C58 C59 O48 -55.7(10) . .
C57 C58 C59 C60 -177.6(10) . .
C58 O50 C61 O53 100.2(8) . .
C58 O50 C61 C62 -131.9(7) . .
C58 C59 C60 O49 56.5(17) . .
C59 O48 C55 O45 60.3(9) . .
C59 O48 C55 C56 -58.6(9) . .
C61 O50 C58 C57 101.7(8) . .
C61 O50 C58 C59 -134.1(8) . .
C61 O53 C65 C64 62.6(11) . .
C61 O53 C65 C66 -170.9(10) . .
C61 C62 C63 O52 -171.5(7) . .
C61 C62 C63 C64 -54.2(9) . .
C62 C63 C64 O55 175.3(7) . .
C62 C63 C64 C65 55.7(9) . .
C63 C64 C65 O53 -57.4(10) . .
C63 C64 C65 C66 175.2(9) . .
C64 O55 C67 O58 139.5(8) . .
C64 O55 C67 C68 -104.8(8) . .
C64 C65 C66 O54 -179.4(16) . .
C65 O53 C61 O50 65.2(9) . .
C65 O53 C61 C62 -61.6(9) . .
C67 O55 C64 C63 136.1(9) . .
C67 O55 C64 C65 -106.3(10) . .
C67 O58 C71 C70 54.8(10) . .
C67 O58 C71 C72 165.3(12) . .
C67 C68 C69 O57 178.8(7) . .
C67 C68 C69 C70 -61.2(10) . .
C68 C69 C70 O60 169.6(8) . .
C68 C69 C70 C71 58.5(10) . .
C69 C70 C71 O58 -54.6(11) . .
C69 C70 C71 C72 -175.3(9) . .
C70 O60 C73 O63 126.2(8) . .
C70 O60 C73 C74 -128.8(11) . .
C70 C71 C72 O59 74.7(18) . .
C71 O58 C67 O55 59.2(11) . .
C71 O58 C67 C68 -55.8(10) . .
C73 O60 C70 C69 83.8(10) . .
C73 O60 C70 C71 -159.6(8) . .
C73 O63 C77 C76 66.5(15) . .
C73 O63 C77 C78 178.2(12) . .
C73 O63 C77 K5A 178.5(10) . 2_665
C73 C74 C75 O62 -176.1(9) . .
C73 C74 C75 C76 -38.0(14) . .
C74 C75 C76 O65 -178.0(9) . .
C74 C75 C76 C77 37.0(13) . .
C75 C76 C77 O63 -43.5(11) . .
C75 C76 C77 C78 -162.5(10) . .
C75 C76 C77 K5A -133.3(6) . 2_665
C76 O65 C79 O68 119.9(8) . .
C76 O65 C79 C80 -117.1(8) . .
C76 C77 C78 O64 -167.7(13) . .
C76 C77 C78 K5A 123.3(12) . 2_665
C77 O63 C73 O60 56.4(11) . .
C77 O63 C73 C74 -56.1(14) . .
C79 O65 C76 C75 126.0(6) . .
C79 O65 C76 C77 -117.4(15) . .
C79 O68 C83 C82 60.8(7) . .
C79 O68 C83 C84 -179.8(6) . .
C79 C80 C81 O67 -175.5(5) . .
C79 C80 C81 C82 -52.0(7) . .
C80 C81 C82 O70 173.8(5) . .
C80 C81 C82 C83 51.5(7) . .
C81 C82 C83 O68 -54.4(7) . .
C81 C82 C83 C84 -172.5(6) . .
C82 O70 C85 O73 105.2(6) . .
C82 O70 C85 C86 -135.5(5) . .
C82 C83 C84 O69 56.3(8) . .
C83 O68 C79 O65 61.3(7) . .
C83 O68 C79 C80 -61.5(7) . .
C85 O70 C82 C81 112.4(6) . .
C85 O70 C82 C83 -126.0(6) . .
C85 O73 C89 C88 60.9(6) . .
C85 O73 C89 C90 -176.7(5) . .
C85 C86 C87 O72 -179.0(5) . .
C85 C86 C87 C88 -62.5(6) . .
C86 C87 C88 O75 177.1(5) . .
C86 C87 C88 C89 62.1(6) . .
C87 C88 C89 O73 -61.9(6) . .
C87 C88 C89 C90 178.5(5) . .
C88 O75 C91 O78 138.7(5) . .
C88 O75 C91 C92 -99.6(6) . .
C88 C89 C90 O74 59.0(7) . .
C89 O73 C85 O70 58.6(6) . .
C89 O73 C85 C86 -60.8(6) . .
C91 O75 C88 C87 133.6(6) . .
C91 O75 C88 C89 -110.4(6) . .
C91 O78 C95 C94 61.2(6) . .
C91 O78 C95 C96 178.1(5) . .
C91 C92 C93 O77 -177.3(5) . .
C91 C92 C93 C94 -56.3(6) . .
C92 C93 C94 O80 177.1(5) . .
C92 C93 C94 C95 61.1(7) . .
C93 C94 C95 O78 -61.2(7) . .
C93 C94 C95 C96 -171.6(6) . .
C94 O80 C49 O43 100.2(6) . .
C94 O80 C49 C50 -136.1(7) . .
C94 C95 C96 O79 49.2(8) . .
C95 O78 C91 O75 57.9(6) . .
C95 O78 C91 C92 -61.7(6) . .
K1 O18 C19 O15 -163.6(4) . .
K1 O18 C19 C20 71.8(6) . .
K1 O18 C23 C22 -72.8(6) . .
K1 O18 C23 C24 50.9(6) . .
K1 O19 C24 C23 46.2(9) . .
K1 O46 C56 C55 174.0(4) . .
K1 O46 C56 C57 -60.9(7) . .
K1 O47 C57 C56 -24.1(7) . .
K1 O47 C57 C58 -144.4(5) . .
K1 C56 C57 O47 16.9(5) . .
K1 C56 C57 C58 140.5(5) . .
K2 O1 C2 C1 167.9(4) 4_556 .
K2 O1 C2 C3 -71.2(5) 4_556 .
K2 O2 C3 C2 -16.9(5) 4_556 .
K2 O2 C3 C4 -137.3(4) 4_556 .
K2 O21 C26 C25 173.5(3) . .
K2 O21 C26 C27 -67.4(5) . .
K2 O22 C27 C26 -31.2(5) . .
K2 O22 C27 C28 -146.9(4) . .
K2 C2 C3 O2 12.5(4) 4_556 .
K2 C2 C3 C4 134.3(4) 4_556 .
K2 C26 C27 O22 22.9(4) . .
K2 C26 C27 C28 140.8(4) . .
K2 O43 C49 O80 -159.4(4) 18_655 .
K2 O43 C49 C50 78.1(6) 18_655 .
K2 O43 C53 C52 -77.1(5) 18_655 .
K2 O43 C53 C54 42.7(5) 18_655 .
K2 O44 C54 C53 53.2(6) 18_655 .
K2 O73 C85 O70 -155.9(3) 16 .
K2 O73 C85 C86 84.7(5) 16 .
K2 O73 C89 C88 -83.4(4) 16 .
K2 O73 C89 C90 39.1(5) 16 .
K2 O74 C90 C89 53.3(5) 16 .
K3 O28 C31 O25 -158.5(3) . .
K3 O28 C31 C32 82.1(5) . .
K3 O28 C35 C34 -74.8(6) . .
K3 O28 C35 C36 40.9(8) . .
K3 O29 C36 C35 50.1(8) . .
K3 O66 C80 C79 170.9(4) 2_665 .
K3 O66 C80 C81 -64.9(6) 2_665 .
K3 O67 C81 C80 -23.0(6) 2_665 .
K3 O67 C81 C82 -146.5(4) 2_665 .
K3 C80 C81 O67 16.6(5) 2_665 .
K3 C80 C81 C82 140.0(5) 2_665 .
K4 O8 C7 O5 -152.7(4) . .
K4 O8 C7 C8 82.9(5) . .
K4 O8 C11 C10 -78.5(6) . .
K4 O8 C11 C12 42.7(6) . .
K4 O9 C12 C11 55.8(6) . .
K4 O38 C43 O35 -155.9(4) 2_655 .
K4 O38 C43 C44 82.7(5) 2_655 .
K4 O38 C47 C46 -77.9(4) 2_655 .
K4 O38 C47 C48 45.7(6) 2_655 .
K4 O39 C48 C47 46.6(6) 2_655 .
K4 O56 C68 C67 170.9(4) 4_556 .
K4 O56 C68 C69 -68.1(7) 4_556 .
K4 O57 C69 C68 -24.7(9) 4_556 .
K4 O57 C69 C70 -142.6(6) 4_556 .
K4 O76 C92 C91 177.1(4) 14_654 .
K4 O76 C92 C93 -61.5(6) 14_654 .
K4 O77 C93 C92 -23.4(7) 14_654 .
K4 O77 C93 C94 -143.0(5) 14_654 .
K4 C68 C69 O57 17.5(7) 4_556 .
K4 C68 C69 C70 137.5(8) 4_556 .
K4 C92 C93 O77 16.6(5) 14_654 .
K4 C92 C93 C94 137.7(4) 14_654 .
K5 O32 C39 C38 -89.7(8) . .
K5 O32 C39 C40 137.7(6) . .
K5 O36 C44 C43 42.5(13) . .
K5 O36 C44 C45 161.2(8) . .
K5 O63 C73 O60 -128.6(4) 6_666 .
K5 O63 C73 C74 118.9(8) 6_666 .
K5 O63 C77 C76 -107.0(12) 6_666 .
K5 O63 C77 C78 4.7(16) 6_666 .
K5 O63 C77 K5A 4.9(7) 6_666 2_665
K5A O31 C38 C37 -171.7(6) . .
K5A O31 C38 C39 -48.4(10) . .
K5A O32 C39 C38 -31.9(11) . .
K5A O32 C39 C40 -164.5(5) . .
K5A O59 C72 C71 -126.2(14) 6_666 .
K5A O63 C73 O60 -83.2(6) 6_666 .
K5A O63 C73 C74 164.3(8) 6_666 .
K5A O63 C77 C76 -150.8(9) 6_666 .
K5A O63 C77 C78 -39.1(12) 6_666 .
K5A O63 C77 K5A -38.9(3) 6_666 2_665
K5A O64 C78 C77 -67.7(14) 6_666 .
K5A O64 C78 C77 -125.7(11) 2_665 .
K5A O64 C78 K5A 57.9(7) 6_666 2_665
K5A C77 C78 O64 69.0(10) 2_665 .

loop_
_smtbx_masks_void_nr
_smtbx_masks_void_average_x
_smtbx_masks_void_average_y
_smtbx_masks_void_average_z
_smtbx_masks_void_volume
_smtbx_masks_void_count_electrons
1 -0.644 -0.537 -0.662 40486.9 18270.1
